data_4509027
loop_
_publ_author_name
'Zhang, Erpeng'
'Hou, Hongwei'
'Meng, Xiangru'
'Liu, Yaru'
'Liu, Yun'
'Fan, Yaoting'

_publ_section_title
;
 Ferrocenyl Functional Coordination Polymers Based on Mono-, Bi-, and
 Heterotrinuclear Organometallic Building Blocks: Syntheses, Structures,
 and Properties
;
_journal_issue 2
_journal_name_full 'Crystal Growth &amp; Design'
_journal_page_first 903
_journal_paper_doi 10.1021/cg800661g
_journal_volume 9
_journal_year 2009
_chemical_formula_sum 'C140 H126 Ca Fe10 N4 O20 Zn4'
_chemical_formula_weight 3044.51
_chemical_name_systematic
; 
 ? 
;
_space_group_IT_number 2
_symmetry_cell_setting triclinic
_symmetry_space_group_name_Hall '-P 1'
_symmetry_space_group_name_H-M 'P -1'
_atom_sites_solution_hydrogens geom
_atom_sites_solution_primary direct
_atom_sites_solution_secondary difmap
_audit_creation_method SHELXL-97
_cell_angle_alpha 73.368(3)
_cell_angle_beta 74.888(3)
_cell_angle_gamma 75.342(3)
_cell_formula_units_Z 1
_cell_length_a 10.6838(3)
_cell_length_b 16.8693(5)
_cell_length_c 18.8666(6)
_cell_measurement_reflns_used 8229
_cell_measurement_temperature 293(2)
_cell_measurement_theta_max 27.8365
_cell_measurement_theta_min 1.9154
_cell_volume 3086.30(17)
_computing_cell_refinement 'CrystalClear (Rigaku/MSC Inc., 2006)'
_computing_data_collection 'CrystalClear (Rigaku/MSC Inc., 2006)'
_computing_data_reduction 'CrystalClear (Rigaku/MSC Inc., 2006)'
_computing_molecular_graphics 'CrystalStructure 3.7.0'
_computing_publication_material 'CrystalStructure 3.7.0'
_computing_structure_refinement 'SHELXL-97 (Sheldrick, 1997)'
_computing_structure_solution 'SHELXS-97 (Sheldrick, 1990)'
_diffrn_ambient_temperature 298(2)
_diffrn_detector_area_resol_mean 28.5714
_diffrn_measured_fraction_theta_full 0.996
_diffrn_measured_fraction_theta_max 0.996
_diffrn_measurement_device_type 'Rigaku Saturn724'
_diffrn_measurement_method dtprofit.ref
_diffrn_radiation_monochromator graphite
_diffrn_radiation_source 'fine-focus sealed tube'
_diffrn_radiation_type MoK\a
_diffrn_radiation_wavelength 0.71073
_diffrn_reflns_av_R_equivalents 0.0740
_diffrn_reflns_av_sigmaI/netI 0.1515
_diffrn_reflns_limit_h_max 12
_diffrn_reflns_limit_h_min -12
_diffrn_reflns_limit_k_max 20
_diffrn_reflns_limit_k_min -20
_diffrn_reflns_limit_l_max 22
_diffrn_reflns_limit_l_min -22
_diffrn_reflns_number 31034
_diffrn_reflns_theta_full 25.00
_diffrn_reflns_theta_max 25.00
_diffrn_reflns_theta_min 1.51
_exptl_absorpt_coefficient_mu 2.010
_exptl_absorpt_correction_T_max 0.9260
_exptl_absorpt_correction_T_min 0.7006
_exptl_absorpt_correction_type empirical
_exptl_crystal_colour Red
_exptl_crystal_density_diffrn 1.638
_exptl_crystal_density_method 'not measured'
_exptl_crystal_description Prism
_exptl_crystal_F_000 1554
_exptl_crystal_size_max 0.3500
_exptl_crystal_size_mid 0.3500
_exptl_crystal_size_min 0.0700
_refine_diff_density_max 0.686
_refine_diff_density_min -0.568
_refine_diff_density_rms 0.099
_refine_ls_extinction_method none
_refine_ls_goodness_of_fit_ref 0.992
_refine_ls_hydrogen_treatment constr
_refine_ls_matrix_type full
_refine_ls_number_parameters 853
_refine_ls_number_reflns 10837
_refine_ls_number_restraints 120
_refine_ls_restrained_S_all 0.990
_refine_ls_R_factor_all 0.1113
_refine_ls_R_factor_gt 0.0642
_refine_ls_shift/su_max 0.001
_refine_ls_shift/su_mean 0.000
_refine_ls_structure_factor_coef Fsqd
_refine_ls_weighting_details 'calc w=1/[\s^2^(Fo^2^)+(0.0373P)^2^+0.0000P] where P=(Fo^2^+2Fc^2^)/3'
_refine_ls_weighting_scheme calc
_refine_ls_wR_factor_gt 0.1546
_refine_ls_wR_factor_ref 0.1750
_reflns_number_gt 5813
_reflns_number_total 10837
_reflns_threshold_expression >2sigma(I)
_cod_data_source_file cg800661gsup1.cif
_cod_data_source_block complex_6
_cod_depositor_comments
;
The following automatic conversions were performed:

'_symmetry_cell_setting' value 'Triclinic' changed to 'triclinic'
according to /home/saulius/struct/CIF-dictionaries/cif_core.dic
dictionary named 'cif_core.dic' version 2.4.2 from 2011-04-26.

Automatic conversion script
Id: cif_fix_values 1891 2012-01-12 08:04:46Z andrius 
;
_cod_original_cell_volume 3086.30(16)
_cod_original_sg_symbol_H-M P-1
_cod_database_code 4509027

loop_
_symmetry_equiv_pos_as_xyz
'x, y, z'
'-x, -y, -z'

loop_
_atom_site_label
_atom_site_type_symbol
_atom_site_fract_x
_atom_site_fract_y
_atom_site_fract_z
_atom_site_U_iso_or_equiv
_atom_site_adp_type
_atom_site_occupancy
_atom_site_symmetry_multiplicity
_atom_site_calc_flag
_atom_site_refinement_flags
_atom_site_disorder_assembly
_atom_site_disorder_group
Zn1 Zn 0.34852(9) 0.01644(7) 0.89125(6) 0.0382(3) Uani 1 1 d . . .
Zn2 Zn 1.36610(8) -0.01441(6) 0.53501(5) 0.0296(2) Uani 1 1 d . . .
Ca1 Ca 0.0000 0.0000 1.0000 0.0364(6) Uani 1 2 d S . .
Fe1 Fe 0.25573(12) 0.34411(9) 0.89178(7) 0.0433(4) Uani 1 1 d . . .
Fe2 Fe 0.32693(13) -0.30115(9) 0.88364(7) 0.0480(4) Uani 1 1 d . . .
Fe3 Fe -0.11635(12) 0.30684(8) 0.69614(7) 0.0424(3) Uani 1 1 d . . .
Fe4 Fe 1.45754(12) 0.34455(8) 0.48425(7) 0.0396(3) Uani 1 1 d . . .
Fe5 Fe 1.08293(12) 0.31672(8) 0.30029(8) 0.0467(4) Uani 1 1 d . . .
O1 O 0.3437(6) 0.0905(4) 0.9550(3) 0.0528(17) Uani 1 1 d . . .
O2 O 0.1316(6) 0.0902(4) 1.0039(4) 0.0569(18) Uani 1 1 d . . .
O3 O 0.3877(6) -0.1053(4) 0.9340(4) 0.065(2) Uani 1 1 d . . .
O4 O 0.1847(6) -0.1042(5) 0.9998(4) 0.075(2) Uani 1 1 d . . .
O5 O 0.2527(5) 0.0696(4) 0.8096(3) 0.0498(17) Uani 1 1 d . . .
O6 O 0.0542(6) 0.0424(4) 0.8672(3) 0.0491(17) Uani 1 1 d . . .
O7 O 1.4013(6) 0.0734(4) 0.5816(3) 0.0472(16) Uani 1 1 d . . .
O8 O 1.6054(6) 0.0971(4) 0.5311(3) 0.0452(15) Uani 1 1 d . . .
O9 O 1.3286(5) 0.0822(4) 0.4440(3) 0.0417(15) Uani 1 1 d . . .
O10 O 1.5334(5) 0.1060(3) 0.3905(3) 0.0398(15) Uani 1 1 d . . .
N1 N 0.5360(6) 0.0182(4) 0.8226(4) 0.0345(17) Uani 1 1 d . . .
N2 N 1.1770(6) -0.0135(4) 0.5949(3) 0.0283(15) Uani 1 1 d . . .
C1 C 0.5595(8) 0.0047(5) 0.7536(5) 0.038(2) Uani 1 1 d . . .
H1 H 0.4895 -0.0004 0.7356 0.045 Uiso 1 1 calc R . .
C2 C 0.6828(7) -0.0018(5) 0.7082(5) 0.036(2) Uani 1 1 d . . .
H2 H 0.6951 -0.0104 0.6602 0.043 Uiso 1 1 calc R . .
C3 C 0.7886(7) 0.0044(5) 0.7337(4) 0.0285(19) Uani 1 1 d . . .
C4 C 0.7670(8) 0.0163(6) 0.8058(5) 0.042(2) Uani 1 1 d . . .
H4 H 0.8365 0.0188 0.8258 0.051 Uiso 1 1 calc R . .
C5 C 0.6407(8) 0.0242(6) 0.8467(5) 0.045(2) Uani 1 1 d . . .
H5 H 0.6258 0.0344 0.8944 0.055 Uiso 1 1 calc R . .
C6 C 0.9238(7) -0.0039(5) 0.6848(4) 0.0252(18) Uani 1 1 d . . .
C7 C 1.0355(7) -0.0414(5) 0.7135(4) 0.0300(19) Uani 1 1 d . . .
H7 H 1.0273 -0.0639 0.7652 0.036 Uiso 1 1 calc R . .
C8 C 1.1553(8) -0.0466(5) 0.6694(5) 0.037(2) Uani 1 1 d . . .
H8 H 1.2277 -0.0746 0.6914 0.044 Uiso 1 1 calc R . .
C9 C 0.9442(7) 0.0302(5) 0.6076(4) 0.036(2) Uani 1 1 d . . .
H9 H 0.8722 0.0561 0.5846 0.044 Uiso 1 1 calc R . .
C10 C 1.0684(7) 0.0260(5) 0.5653(4) 0.034(2) Uani 1 1 d . . .
H10 H 1.0796 0.0513 0.5139 0.041 Uiso 1 1 calc R . .
C11 C 0.1792(8) 0.2710(6) 0.9937(5) 0.040(2) Uani 1 1 d . . .
C12 C 0.0890(8) 0.2981(7) 0.9432(5) 0.052(3) Uani 1 1 d . . .
H12 H 0.0569 0.2626 0.9255 0.062 Uiso 1 1 calc R . .
C13 C 0.0574(9) 0.3845(7) 0.9250(6) 0.061(3) Uani 1 1 d . . .
H13 H -0.0023 0.4167 0.8948 0.074 Uiso 1 1 calc R . .
C14 C 0.1303(10) 0.4170(7) 0.9599(5) 0.063(3) Uani 1 1 d . . .
H14 H 0.1289 0.4736 0.9550 0.076 Uiso 1 1 calc R . .
C15 C 0.2057(10) 0.3471(6) 1.0035(5) 0.053(3) Uani 1 1 d . . .
H15 H 0.2616 0.3497 1.0328 0.063 Uiso 1 1 calc R . .
C16 C 0.4302(9) 0.2772(7) 0.8473(5) 0.060(3) Uani 1 1 d . . .
H16 H 0.4707 0.2242 0.8711 0.072 Uiso 1 1 calc R . .
C17 C 0.3402(9) 0.2934(7) 0.8004(5) 0.059(3) Uani 1 1 d . . .
H17 H 0.3116 0.2530 0.7871 0.071 Uiso 1 1 calc R . .
C18 C 0.3006(10) 0.3805(8) 0.7768(5) 0.069(3) Uani 1 1 d . . .
H18 H 0.2405 0.4078 0.7455 0.083 Uiso 1 1 calc R . .
C19 C 0.3671(10) 0.4209(7) 0.8082(6) 0.062(3) Uani 1 1 d . . .
H19 H 0.3589 0.4787 0.8015 0.075 Uiso 1 1 calc R . .
C20 C 0.4490(9) 0.3552(7) 0.8522(6) 0.061(3) Uani 1 1 d . . .
H20 H 0.5048 0.3626 0.8793 0.073 Uiso 1 1 calc R . .
C21 C 0.2327(8) 0.1842(5) 1.0341(5) 0.042(2) Uani 1 1 d . . .
H21A H 0.1797 0.1723 1.0848 0.050 Uiso 1 1 calc R . .
H21B H 0.3221 0.1818 1.0385 0.050 Uiso 1 1 calc R . .
C22 C 0.2345(9) 0.1159(6) 0.9952(5) 0.041(2) Uani 1 1 d . . .
C23 C 0.4061(9) -0.2892(5) 0.9668(4) 0.043(4) Uani 0.76(2) 1 d PGU A 1
C24 C 0.4974(8) -0.2746(7) 0.8970(6) 0.043(4) Uani 0.76(2) 1 d PGU A 1
H24 H 0.5309 -0.2255 0.8739 0.052 Uiso 0.76(2) 1 calc PR A 1
C25 C 0.5288(7) -0.3481(8) 0.8684(5) 0.060(4) Uani 0.76(2) 1 d PGU A 1
H25 H 0.5864 -0.3556 0.8234 0.072 Uiso 0.76(2) 1 calc PR A 1
C26 C 0.4569(12) -0.4082(5) 0.9207(6) 0.067(5) Uani 0.76(2) 1 d PGU A 1
H26 H 0.4590 -0.4619 0.9159 0.080 Uiso 0.76(2) 1 calc PR A 1
C27 C 0.3810(12) -0.3718(5) 0.9815(4) 0.048(4) Uani 0.76(2) 1 d PGU A 1
H27 H 0.3247 -0.3975 1.0235 0.057 Uiso 0.76(2) 1 calc PR A 1
C23' C 0.4961(10) -0.3867(6) 0.8976(5) 0.032(11) Uani 0.24(2) 1 d PGU A 2
H23' H 0.5615 -0.4074 0.8603 0.038 Uiso 0.24(2) 1 calc PR A 2
C24' C 0.3886(14) -0.4252(5) 0.9427(6) 0.080(18) Uani 0.24(2) 1 d PGU A 2
H24' H 0.3712 -0.4755 0.9402 0.096 Uiso 0.24(2) 1 calc PR A 2
C25' C 0.3124(12) -0.3733(7) 0.9924(5) 0.10(2) Uani 0.24(2) 1 d PGU A 2
H25' H 0.2363 -0.3837 1.0281 0.123 Uiso 0.24(2) 1 calc PR A 2
C26' C 0.3728(10) -0.3028(5) 0.9780(4) 0.052(15) Uani 0.24(2) 1 d PGU A 2
C27' C 0.4864(7) -0.3111(6) 0.9194(5) 0.032(10) Uani 0.24(2) 1 d PGU A 2
H27' H 0.5442 -0.2736 0.8989 0.039 Uiso 0.24(2) 1 calc PR A 2
C28 C 0.2833(10) -0.2417(8) 0.7797(6) 0.065(3) Uani 1 1 d . A .
H28 H 0.3426 -0.2288 0.7342 0.078 Uiso 1 1 calc R . .
C29 C 0.2318(10) -0.3177(7) 0.8113(6) 0.064(3) Uani 1 1 d . A .
H29 H 0.2541 -0.3640 0.7899 0.077 Uiso 1 1 calc R . .
C30 C 0.1439(10) -0.3115(8) 0.8784(7) 0.070(3) Uani 1 1 d . A .
H30 H 0.0971 -0.3524 0.9099 0.084 Uiso 1 1 calc R . .
C31 C 0.1380(9) -0.2305(8) 0.8904(6) 0.062(3) Uani 1 1 d . A .
H31 H 0.0849 -0.2084 0.9306 0.074 Uiso 1 1 calc R . .
C32 C 0.2262(9) -0.1910(7) 0.8312(6) 0.060(3) Uani 1 1 d . A .
H32 H 0.2447 -0.1385 0.8265 0.072 Uiso 1 1 calc R . .
C33 C 0.3377(10) -0.2314(6) 1.0198(5) 0.062(3) Uani 1 1 d . . .
H33A H 0.2588 -0.2513 1.0511 0.074 Uiso 0.76(2) 1 calc PR A 1
H33B H 0.3959 -0.2355 1.0530 0.074 Uiso 0.76(2) 1 calc PR A 1
H33C H 0.2584 -0.2512 1.0505 0.074 Uiso 0.24(2) 1 d PR A 2
H33D H 0.3953 -0.2358 1.0535 0.074 Uiso 0.24(2) 1 d PR A 2
C34 C 0.2988(9) -0.1398(6) 0.9811(5) 0.048(2) Uani 1 1 d . A .
C35 C 0.0143(8) 0.2182(5) 0.7550(4) 0.036(2) Uani 1 1 d . B .
C36 C 0.0633(8) 0.2964(5) 0.7198(5) 0.045(2) Uani 1 1 d . B .
H36 H 0.1416 0.3020 0.6845 0.054 Uiso 1 1 calc R . .
C37 C -0.0257(11) 0.3601(6) 0.7474(6) 0.064(3) Uani 1 1 d . B .
H37 H -0.0166 0.4162 0.7338 0.077 Uiso 1 1 calc R . .
C38 C -0.1322(11) 0.3287(7) 0.7989(6) 0.071(3) Uani 1 1 d . B .
H38 H -0.2053 0.3595 0.8251 0.086 Uiso 1 1 calc R . .
C39 C -0.1072(9) 0.2409(6) 0.8036(5) 0.054(3) Uani 1 1 d . B .
H39 H -0.1622 0.2040 0.8338 0.065 Uiso 1 1 calc R . .
C40 C -0.1060(14) 0.2727(12) 0.5978(8) 0.071(7) Uani 0.55(2) 1 d PGU B 1
H40 H -0.0397 0.2339 0.5760 0.086 Uiso 0.55(2) 1 calc PR B 1
C41 C -0.223(2) 0.2546(7) 0.6508(9) 0.068(7) Uani 0.55(2) 1 d PGU B 1
H41 H -0.2465 0.2020 0.6698 0.082 Uiso 0.55(2) 1 calc PR B 1
C42 C -0.2971(7) 0.3311(14) 0.6696(5) 0.052(6) Uani 0.55(2) 1 d PGU B 1
H42 H -0.3780 0.3373 0.7031 0.063 Uiso 0.55(2) 1 calc PR B 1
C43 C -0.2262(18) 0.3963(5) 0.6283(9) 0.045(5) Uani 0.55(2) 1 d PGU B 1
H43 H -0.2525 0.4528 0.6300 0.054 Uiso 0.55(2) 1 calc PR B 1
C44 C -0.1081(13) 0.3602(13) 0.5839(5) 0.068(7) Uani 0.55(2) 1 d PGU B 1
H44 H -0.0434 0.3889 0.5515 0.081 Uiso 0.55(2) 1 calc PR B 1
C40' C -0.1660(18) 0.3913(7) 0.6040(8) 0.052(8) Uani 0.45(2) 1 d PGU B 2
H40' H -0.1416 0.4438 0.5851 0.062 Uiso 0.45(2) 1 calc PR B 2
C41' C -0.0951(8) 0.3152(14) 0.5826(5) 0.052(7) Uani 0.45(2) 1 d PGU B 2
H41' H -0.0163 0.3093 0.5473 0.062 Uiso 0.45(2) 1 calc PR B 2
C44' C -0.166(2) 0.2499(5) 0.6247(10) 0.039(6) Uani 0.45(2) 1 d PGU B 2
H44' H -0.1418 0.1938 0.6217 0.047 Uiso 0.45(2) 1 calc PR B 2
C43' C -0.2809(14) 0.2856(13) 0.6721(6) 0.070(9) Uani 0.45(2) 1 d PGU B 2
H43' H -0.3447 0.2569 0.7056 0.084 Uiso 0.45(2) 1 calc PR B 2
C42' C -0.2808(12) 0.3730(11) 0.6593(8) 0.085(11) Uani 0.45(2) 1 d PGU B 2
H42' H -0.3445 0.4114 0.6830 0.102 Uiso 0.45(2) 1 calc PR B 2
C45 C 0.0774(8) 0.1321(5) 0.7451(5) 0.042(2) Uani 1 1 d . . .
H45A H 0.1488 0.1357 0.7010 0.050 Uiso 1 1 calc R B .
H45B H 0.0130 0.1065 0.7362 0.050 Uiso 1 1 calc R . .
C46 C 0.1313(8) 0.0770(6) 0.8130(4) 0.037(2) Uani 1 1 d . B .
C47 C 1.3896(8) 0.2602(6) 0.5800(5) 0.038(2) Uani 1 1 d . . .
C48 C 1.3096(8) 0.2758(6) 0.5256(5) 0.043(2) Uani 1 1 d . . .
H48 H 1.2968 0.2348 0.5055 0.051 Uiso 1 1 calc R . .
C49 C 1.2546(9) 0.3597(7) 0.5072(6) 0.059(3) Uani 1 1 d . . .
H49 H 1.1991 0.3848 0.4729 0.071 Uiso 1 1 calc R . .
C50 C 1.2968(10) 0.4017(6) 0.5493(6) 0.059(3) Uani 1 1 d . . .
H50 H 1.2747 0.4591 0.5474 0.071 Uiso 1 1 calc R . .
C51 C 1.3793(9) 0.3396(6) 0.5952(5) 0.044(2) Uani 1 1 d . . .
H51 H 1.4194 0.3494 0.6293 0.053 Uiso 1 1 calc R . .
C52 C 1.6559(9) 0.2997(8) 0.4598(6) 0.064(3) Uani 1 1 d . . .
H52 H 1.7031 0.2539 0.4893 0.077 Uiso 1 1 calc R . .
C53 C 1.6307(9) 0.3842(8) 0.4636(6) 0.060(3) Uani 1 1 d . . .
H53 H 1.6591 0.4044 0.4965 0.072 Uiso 1 1 calc R . .
C54 C 1.5558(10) 0.4332(7) 0.4098(6) 0.065(3) Uani 1 1 d . . .
H54 H 1.5249 0.4912 0.4013 0.078 Uiso 1 1 calc R . .
C55 C 1.5358(10) 0.3798(8) 0.3713(5) 0.069(4) Uani 1 1 d . . .
H55 H 1.4908 0.3954 0.3319 0.083 Uiso 1 1 calc R . .
C56 C 1.5965(10) 0.2977(7) 0.4032(6) 0.061(3) Uani 1 1 d . . .
H56 H 1.5969 0.2494 0.3887 0.073 Uiso 1 1 calc R . .
C57 C 1.4643(8) 0.1780(5) 0.6179(4) 0.034(2) Uani 1 1 d . . .
H57A H 1.4130 0.1584 0.6678 0.041 Uiso 1 1 calc R . .
H57B H 1.5467 0.1868 0.6240 0.041 Uiso 1 1 calc R . .
C58 C 1.4944(9) 0.1100(5) 0.5735(5) 0.038(2) Uani 1 1 d . . .
C59 C 1.2189(8) 0.2095(5) 0.3294(5) 0.037(2) Uani 1 1 d . . .
C60 C 1.1009(9) 0.2109(6) 0.3850(6) 0.062(3) Uani 1 1 d . . .
H60 H 1.0926 0.2104 0.4354 0.074 Uiso 1 1 calc R . .
C61 C 0.9969(10) 0.2132(6) 0.3495(8) 0.076(4) Uani 1 1 d . . .
H61 H 0.9093 0.2119 0.3735 0.091 Uiso 1 1 calc R . .
C62 C 1.0495(11) 0.2177(6) 0.2715(8) 0.083(4) Uani 1 1 d . . .
H62 H 1.0028 0.2221 0.2349 0.099 Uiso 1 1 calc R . .
C63 C 1.1883(10) 0.2143(6) 0.2602(6) 0.055(3) Uani 1 1 d . . .
H63 H 1.2483 0.2151 0.2145 0.066 Uiso 1 1 calc R . .
C64 C 1.1520(11) 0.4200(6) 0.2972(8) 0.070(4) Uani 1 1 d . . .
H64 H 1.2316 0.4192 0.3090 0.085 Uiso 1 1 calc R . .
C65 C 1.0296(13) 0.4168(7) 0.3491(7) 0.080(4) Uani 1 1 d . . .
H65 H 1.0142 0.4134 0.4006 0.096 Uiso 1 1 calc R . .
C66 C 0.9368(10) 0.4198(6) 0.3079(7) 0.067(3) Uani 1 1 d . . .
H66 H 0.8476 0.4191 0.3274 0.080 Uiso 1 1 calc R . .
C67 C 1.0002(10) 0.4239(6) 0.2322(7) 0.061(3) Uani 1 1 d . . .
H67 H 0.9602 0.4259 0.1933 0.074 Uiso 1 1 calc R . .
C68 C 1.1337(10) 0.4244(6) 0.2249(7) 0.064(3) Uani 1 1 d . . .
H68 H 1.1980 0.4272 0.1807 0.076 Uiso 1 1 calc R . .
C69 C 1.3547(7) 0.2028(5) 0.3415(5) 0.038(2) Uani 1 1 d . . .
H69A H 1.3541 0.2511 0.3598 0.045 Uiso 1 1 calc R . .
H69B H 1.4150 0.2069 0.2928 0.045 Uiso 1 1 calc R . .
C70 C 1.4107(8) 0.1230(5) 0.3962(4) 0.033(2) Uani 1 1 d . . .

loop_
_atom_site_aniso_label
_atom_site_aniso_U_11
_atom_site_aniso_U_22
_atom_site_aniso_U_33
_atom_site_aniso_U_23
_atom_site_aniso_U_13
_atom_site_aniso_U_12
Zn1 0.0266(5) 0.0439(7) 0.0389(6) -0.0095(5) -0.0010(4) -0.0033(5)
Zn2 0.0229(5) 0.0295(5) 0.0317(5) -0.0042(4) -0.0022(4) -0.0039(4)
Ca1 0.0264(13) 0.0356(15) 0.0381(15) -0.0031(12) -0.0003(11) -0.0031(11)
Fe1 0.0438(8) 0.0420(9) 0.0408(8) -0.0068(6) -0.0095(6) -0.0052(6)
Fe2 0.0471(8) 0.0474(9) 0.0437(8) -0.0127(7) -0.0152(7) 0.0096(7)
Fe3 0.0410(7) 0.0399(8) 0.0441(8) -0.0070(6) -0.0158(6) 0.0000(6)
Fe4 0.0404(7) 0.0374(8) 0.0400(8) -0.0101(6) -0.0016(6) -0.0113(6)
Fe5 0.0379(8) 0.0283(8) 0.0707(10) -0.0014(7) -0.0229(7) -0.0004(6)
O1 0.052(4) 0.056(5) 0.051(4) -0.024(4) -0.005(3) -0.005(3)
O2 0.047(4) 0.057(5) 0.071(5) -0.018(4) -0.004(3) -0.023(4)
O3 0.052(4) 0.051(5) 0.080(5) -0.002(4) -0.003(4) -0.015(4)
O4 0.046(4) 0.066(5) 0.088(6) -0.006(4) -0.007(4) 0.017(4)
O5 0.031(3) 0.066(5) 0.044(4) -0.004(3) -0.008(3) -0.005(3)
O6 0.053(4) 0.061(5) 0.027(3) 0.002(3) -0.006(3) -0.015(3)
O7 0.055(4) 0.047(4) 0.049(4) -0.022(3) -0.005(3) -0.020(3)
O8 0.049(4) 0.045(4) 0.041(4) -0.017(3) -0.004(3) -0.004(3)
O9 0.037(3) 0.040(4) 0.036(3) 0.005(3) -0.004(3) -0.003(3)
O10 0.033(3) 0.036(4) 0.044(4) -0.001(3) -0.013(3) 0.001(3)
N1 0.028(4) 0.039(5) 0.032(4) -0.003(3) -0.001(3) -0.010(3)
N2 0.031(4) 0.026(4) 0.025(4) -0.003(3) -0.006(3) -0.002(3)
C1 0.036(5) 0.035(5) 0.041(5) -0.009(4) -0.006(4) -0.005(4)
C2 0.018(4) 0.055(6) 0.035(5) -0.012(4) -0.001(4) -0.011(4)
C3 0.021(4) 0.034(5) 0.031(5) -0.003(4) -0.002(4) -0.015(4)
C4 0.031(5) 0.062(7) 0.032(5) -0.016(5) -0.003(4) -0.004(4)
C5 0.041(5) 0.061(7) 0.026(5) -0.006(4) -0.004(4) -0.004(5)
C6 0.019(4) 0.030(5) 0.029(4) -0.009(4) -0.004(3) -0.009(3)
C7 0.016(4) 0.041(5) 0.035(5) -0.021(4) -0.005(4) 0.006(4)
C8 0.033(5) 0.029(5) 0.047(6) -0.006(4) -0.013(4) -0.004(4)
C9 0.024(4) 0.050(6) 0.029(5) -0.002(4) -0.008(4) 0.000(4)
C10 0.031(5) 0.042(5) 0.027(5) -0.010(4) -0.001(4) -0.008(4)
C11 0.044(5) 0.037(6) 0.035(5) -0.006(4) -0.011(4) -0.002(4)
C12 0.028(5) 0.071(8) 0.049(6) -0.018(6) 0.001(4) -0.003(5)
C13 0.042(6) 0.055(7) 0.060(7) 0.009(6) -0.005(5) 0.007(5)
C14 0.080(8) 0.040(7) 0.052(7) -0.011(5) 0.005(6) -0.001(6)
C15 0.085(7) 0.033(6) 0.045(6) -0.017(5) -0.023(5) -0.002(5)
C16 0.049(6) 0.059(8) 0.050(6) 0.002(5) -0.003(5) 0.003(5)
C17 0.046(6) 0.079(9) 0.056(7) -0.025(6) -0.007(5) -0.011(6)
C18 0.065(7) 0.081(9) 0.038(6) 0.009(6) -0.009(5) 0.000(7)
C19 0.060(7) 0.041(7) 0.071(8) 0.015(6) -0.016(6) -0.012(5)
C20 0.045(6) 0.081(9) 0.061(7) -0.012(6) -0.003(5) -0.034(6)
C21 0.047(5) 0.047(6) 0.035(5) -0.012(4) -0.014(4) -0.005(5)
C22 0.044(6) 0.042(6) 0.031(5) 0.000(4) -0.005(4) -0.009(5)
C23 0.044(6) 0.037(6) 0.044(7) -0.005(5) -0.022(5) 0.004(5)
C24 0.028(6) 0.047(7) 0.050(7) 0.002(6) -0.014(5) -0.007(5)
C25 0.038(6) 0.074(8) 0.056(7) -0.010(6) -0.020(6) 0.014(6)
C26 0.069(8) 0.054(8) 0.065(8) -0.009(6) -0.016(7) 0.004(7)
C27 0.061(8) 0.037(7) 0.040(6) -0.010(5) -0.026(5) 0.015(5)
C23' 0.032(12) 0.030(12) 0.031(12) -0.007(6) -0.004(5) -0.004(5)
C24' 0.08(2) 0.08(2) 0.08(2) -0.019(10) -0.014(10) -0.012(10)
C25' 0.11(2) 0.10(2) 0.10(2) -0.023(11) -0.025(11) -0.019(11)
C26' 0.051(17) 0.054(18) 0.053(18) -0.011(10) -0.014(10) -0.011(10)
C27' 0.026(12) 0.034(13) 0.038(13) 0.000(9) -0.014(9) -0.009(9)
C28 0.048(6) 0.107(11) 0.037(6) -0.012(6) -0.016(5) -0.005(7)
C29 0.060(7) 0.070(8) 0.074(8) -0.044(7) -0.024(6) 0.006(6)
C30 0.049(7) 0.070(9) 0.091(9) -0.011(7) -0.010(6) -0.025(6)
C31 0.039(6) 0.090(9) 0.050(7) -0.017(6) -0.014(5) 0.003(6)
C32 0.051(6) 0.063(8) 0.059(7) -0.008(6) -0.031(6) 0.014(5)
C33 0.083(8) 0.043(7) 0.057(7) -0.001(5) -0.036(6) 0.000(6)
C34 0.049(6) 0.057(7) 0.041(6) -0.016(5) -0.021(5) -0.001(5)
C35 0.038(5) 0.038(5) 0.032(5) -0.008(4) -0.010(4) -0.004(4)
C36 0.034(5) 0.024(5) 0.074(7) 0.007(5) -0.019(5) -0.012(4)
C37 0.090(8) 0.037(6) 0.077(8) -0.003(6) -0.040(7) -0.022(6)
C38 0.094(9) 0.061(8) 0.049(7) -0.026(6) -0.008(6) 0.012(7)
C39 0.054(6) 0.052(7) 0.044(6) -0.013(5) 0.004(5) -0.002(5)
C40 0.083(11) 0.067(11) 0.064(10) -0.022(8) -0.017(8) -0.005(8)
C41 0.068(10) 0.069(10) 0.071(10) -0.029(8) -0.013(8) -0.005(8)
C42 0.044(8) 0.055(10) 0.070(9) -0.013(7) -0.027(7) -0.016(7)
C43 0.032(8) 0.048(9) 0.041(9) 0.001(7) -0.004(7) -0.001(6)
C44 0.074(10) 0.075(11) 0.046(9) -0.010(8) -0.012(7) -0.005(8)
C40' 0.059(11) 0.048(10) 0.045(10) -0.008(8) -0.013(8) -0.006(8)
C41' 0.063(10) 0.050(11) 0.048(10) -0.015(8) -0.022(8) -0.004(8)
C44' 0.035(10) 0.044(10) 0.042(10) -0.007(7) -0.016(8) -0.010(7)
C43' 0.066(11) 0.073(12) 0.084(12) -0.023(9) -0.028(9) -0.015(9)
C42' 0.076(13) 0.089(14) 0.087(13) -0.015(9) -0.026(9) -0.008(9)
C45 0.043(5) 0.036(5) 0.045(6) -0.009(4) -0.011(4) -0.002(4)
C46 0.043(5) 0.043(6) 0.024(5) -0.010(4) -0.003(4) -0.010(4)
C47 0.036(5) 0.045(6) 0.039(5) -0.016(4) -0.001(4) -0.016(4)
C48 0.041(5) 0.039(6) 0.049(6) -0.007(5) 0.001(4) -0.023(5)
C49 0.034(5) 0.065(8) 0.070(7) -0.007(6) -0.010(5) -0.006(5)
C50 0.065(7) 0.033(6) 0.070(7) -0.018(5) 0.011(6) -0.013(5)
C51 0.052(6) 0.045(6) 0.038(5) -0.022(5) 0.001(4) -0.010(5)
C52 0.039(6) 0.081(9) 0.061(7) -0.019(7) 0.007(5) -0.009(6)
C53 0.047(6) 0.096(10) 0.048(7) -0.019(7) -0.001(5) -0.040(7)
C54 0.063(7) 0.048(7) 0.072(8) 0.000(6) 0.005(6) -0.024(6)
C55 0.059(7) 0.110(11) 0.030(6) 0.007(6) -0.005(5) -0.032(7)
C56 0.060(7) 0.064(8) 0.053(7) -0.025(6) 0.023(6) -0.027(6)
C57 0.040(5) 0.030(5) 0.035(5) -0.007(4) -0.011(4) -0.008(4)
C58 0.051(6) 0.028(5) 0.031(5) 0.001(4) -0.015(4) -0.004(4)
C59 0.034(5) 0.029(5) 0.045(6) -0.001(4) -0.014(4) -0.003(4)
C60 0.046(6) 0.051(7) 0.073(8) 0.010(6) -0.008(6) -0.019(5)
C61 0.038(6) 0.033(6) 0.134(12) 0.005(7) -0.002(7) -0.010(5)
C62 0.068(8) 0.034(7) 0.161(13) -0.013(8) -0.071(9) 0.002(6)
C63 0.064(7) 0.031(6) 0.071(7) -0.011(5) -0.030(6) 0.007(5)
C64 0.058(7) 0.032(6) 0.129(11) -0.005(7) -0.048(8) -0.008(5)
C65 0.103(10) 0.050(8) 0.091(10) -0.033(7) -0.047(9) 0.026(7)
C66 0.049(6) 0.032(6) 0.103(10) -0.004(6) -0.017(7) 0.009(5)
C67 0.058(7) 0.036(6) 0.090(9) 0.005(6) -0.046(7) 0.001(5)
C68 0.056(7) 0.041(7) 0.084(9) 0.003(6) -0.016(6) -0.009(5)
C69 0.038(5) 0.027(5) 0.046(5) 0.002(4) -0.020(4) -0.003(4)
C70 0.032(5) 0.037(5) 0.035(5) -0.013(4) -0.013(4) -0.005(4)

loop_
_atom_type_symbol
_atom_type_description
_atom_type_scat_dispersion_real
_atom_type_scat_dispersion_imag
_atom_type_scat_source
C C 0.0033 0.0016 'International Tables Vol C Tables 4.2.6.8 and 6.1.1.4'
H H 0.0000 0.0000 'International Tables Vol C Tables 4.2.6.8 and 6.1.1.4'
N N 0.0061 0.0033 'International Tables Vol C Tables 4.2.6.8 and 6.1.1.4'
O O 0.0106 0.0060 'International Tables Vol C Tables 4.2.6.8 and 6.1.1.4'
Fe Fe 0.3463 0.8444 'International Tables Vol C Tables 4.2.6.8 and 6.1.1.4'
Zn Zn 0.2839 1.4301 'International Tables Vol C Tables 4.2.6.8 and 6.1.1.4'
Ca Ca 0.2262 0.3064 'International Tables Vol C Tables 4.2.6.8 and 6.1.1.4'

loop_
_geom_angle_atom_site_label_1
_geom_angle_atom_site_label_2
_geom_angle_atom_site_label_3
_geom_angle
_geom_angle_site_symmetry_1
_geom_angle_site_symmetry_3
O5 Zn1 O1 114.2(3) . .
O5 Zn1 O3 124.4(3) . .
O1 Zn1 O3 117.4(3) . .
O5 Zn1 N1 95.5(2) . .
O1 Zn1 N1 101.3(3) . .
O3 Zn1 N1 93.6(3) . .
O8 Zn2 O9 88.5(2) 2_856 .
O8 Zn2 N2 104.4(2) 2_856 .
O9 Zn2 N2 98.7(2) . .
O8 Zn2 O10 90.2(2) 2_856 2_856
O9 Zn2 O10 160.9(2) . 2_856
N2 Zn2 O10 100.0(2) . 2_856
O8 Zn2 O7 160.5(2) 2_856 .
O9 Zn2 O7 87.5(2) . .
N2 Zn2 O7 95.0(2) . .
O10 Zn2 O7 87.4(2) 2_856 .
O8 Zn2 Zn2 88.21(17) 2_856 2_856
O9 Zn2 Zn2 79.91(15) . 2_856
N2 Zn2 Zn2 167.27(19) . 2_856
O10 Zn2 Zn2 81.02(15) 2_856 2_856
O7 Zn2 Zn2 72.30(16) . 2_856
O4 Ca1 O4 180.000(1) 2_557 .
O4 Ca1 O2 87.5(3) 2_557 2_557
O4 Ca1 O2 92.5(3) . 2_557
O4 Ca1 O2 92.5(3) 2_557 .
O4 Ca1 O2 87.5(3) . .
O2 Ca1 O2 180.0(2) 2_557 .
O4 Ca1 O6 89.6(2) 2_557 .
O4 Ca1 O6 90.4(2) . .
O2 Ca1 O6 92.2(2) 2_557 .
O2 Ca1 O6 87.8(2) . .
O4 Ca1 O6 90.4(2) 2_557 2_557
O4 Ca1 O6 89.6(2) . 2_557
O2 Ca1 O6 87.8(2) 2_557 2_557
O2 Ca1 O6 92.2(2) . 2_557
O6 Ca1 O6 180.000(1) . 2_557
O4 Ca1 Zn1 52.12(18) 2_557 2_557
O4 Ca1 Zn1 127.88(18) . 2_557
O2 Ca1 Zn1 52.02(16) 2_557 2_557
O2 Ca1 Zn1 127.98(16) . 2_557
O6 Ca1 Zn1 122.90(14) . 2_557
O6 Ca1 Zn1 57.10(14) 2_557 2_557
C14 Fe1 C13 40.9(4) . .
C14 Fe1 C12 68.5(4) . .
C13 Fe1 C12 39.5(4) . .
C14 Fe1 C18 124.6(4) . .
C13 Fe1 C18 107.4(4) . .
C12 Fe1 C18 119.4(4) . .
C14 Fe1 C16 157.0(5) . .
C13 Fe1 C16 161.0(5) . .
C12 Fe1 C16 125.5(4) . .
C18 Fe1 C16 67.7(4) . .
C14 Fe1 C20 121.3(5) . .
C13 Fe1 C20 156.5(5) . .
C12 Fe1 C20 163.2(4) . .
C18 Fe1 C20 68.0(4) . .
C16 Fe1 C20 40.6(4) . .
C14 Fe1 C17 161.1(4) . .
C13 Fe1 C17 124.4(4) . .
C12 Fe1 C17 107.4(4) . .
C18 Fe1 C17 40.0(4) . .
C16 Fe1 C17 40.2(4) . .
C20 Fe1 C17 67.8(4) . .
C14 Fe1 C15 40.8(3) . .
C13 Fe1 C15 68.4(4) . .
C12 Fe1 C15 69.2(4) . .
C18 Fe1 C15 162.0(4) . .
C16 Fe1 C15 122.0(4) . .
C20 Fe1 C15 108.5(4) . .
C17 Fe1 C15 156.8(4) . .
C14 Fe1 C11 69.1(4) . .
C13 Fe1 C11 67.9(4) . .
C12 Fe1 C11 41.2(3) . .
C18 Fe1 C11 154.9(4) . .
C16 Fe1 C11 108.3(4) . .
C20 Fe1 C11 126.2(4) . .
C17 Fe1 C11 120.8(4) . .
C15 Fe1 C11 41.5(3) . .
C14 Fe1 C19 107.1(4) . .
C13 Fe1 C19 120.5(4) . .
C12 Fe1 C19 154.0(4) . .
C18 Fe1 C19 40.6(4) . .
C16 Fe1 C19 68.6(4) . .
C20 Fe1 C19 40.9(4) . .
C17 Fe1 C19 68.1(4) . .
C15 Fe1 C19 125.2(4) . .
C11 Fe1 C19 163.4(4) . .
C27' Fe2 C26' 42.72(12) . .
C27' Fe2 C32 123.9(4) . .
C26' Fe2 C32 116.6(4) . .
C27' Fe2 C29 152.0(4) . .
C26' Fe2 C29 160.9(5) . .
C32 Fe2 C29 68.1(4) . .
C27' Fe2 C27 50.72(12) . .
C26' Fe2 C27 32.83(10) . .
C32 Fe2 C27 146.4(4) . .
C29 Fe2 C27 135.0(5) . .
C27' Fe2 C23' 41.79(11) . .
C26' Fe2 C23' 70.32(15) . .
C32 Fe2 C23' 152.3(5) . .
C29 Fe2 C23' 114.9(4) . .
C27 Fe2 C23' 51.74(13) . .
C27' Fe2 C30 162.7(4) . .
C26' Fe2 C30 122.6(5) . .
C32 Fe2 C30 68.1(4) . .
C29 Fe2 C30 39.8(4) . .
C27 Fe2 C30 112.1(5) . .
C23' Fe2 C30 133.1(5) . .
C27' Fe2 C28 128.9(4) . .
C26' Fe2 C28 152.8(5) . .
C32 Fe2 C28 40.2(4) . .
C29 Fe2 C28 41.3(4) . .
C27 Fe2 C28 173.3(4) . .
C23' Fe2 C28 122.7(4) . .
C30 Fe2 C28 68.4(4) . .
C27' Fe2 C26 51.52(12) . .
C26' Fe2 C26 67.23(16) . .
C32 Fe2 C26 169.6(5) . .
C29 Fe2 C26 111.7(4) . .
C27 Fe2 C26 40.79(12) . .
C23' Fe2 C26 17.56(6) . .
C30 Fe2 C26 118.9(5) . .
C28 Fe2 C26 132.8(4) . .
C27' Fe2 C23 33.14(10) . .
C26' Fe2 C23 12.5 . .
C32 Fe2 C23 113.2(4) . .
C29 Fe2 C23 173.3(5) . .
C27 Fe2 C23 40.82(12) . .
C23' Fe2 C23 67.35(14) . .
C30 Fe2 C23 133.9(5) . .
C28 Fe2 C23 143.6(5) . .
C26 Fe2 C23 68.34(15) . .
C27' Fe2 C25' 70.13(18) . .
C26' Fe2 C25' 41.39(15) . .
C32 Fe2 C25' 135.6(5) . .
C29 Fe2 C25' 121.4(5) . .
C27 Fe2 C25' 20.10(7) . .
C23' Fe2 C25' 68.4(2) . .
C30 Fe2 C25' 92.6(5) . .
C28 Fe2 C25' 160.8(5) . .
C26 Fe2 C25' 54.00(18) . .
C23 Fe2 C25' 52.81(17) . .
C27' Fe2 C31 139.1(4) . .
C26' Fe2 C31 103.6(4) . .
C32 Fe2 C31 39.7(4) . .
C29 Fe2 C31 67.5(4) . .
C27 Fe2 C31 117.6(4) . .
C23' Fe2 C31 167.9(5) . .
C30 Fe2 C31 40.9(4) . .
C28 Fe2 C31 67.5(4) . .
C26 Fe2 C31 150.6(5) . .
C23 Fe2 C31 108.9(4) . .
C25' Fe2 C31 99.9(5) . .
C42' Fe3 C40' 41.66(14) . .
C42' Fe3 C38 106.6(4) . .
C40' Fe3 C38 127.0(6) . .
C42' Fe3 C37 119.3(5) . .
C40' Fe3 C37 108.8(4) . .
C38 Fe3 C37 40.3(4) . .
C42' Fe3 C39 125.8(6) . .
C40' Fe3 C39 164.8(7) . .
C38 Fe3 C39 40.9(4) . .
C37 Fe3 C39 67.8(4) . .
C42' Fe3 C36 153.0(6) . .
C40' Fe3 C36 119.2(5) . .
C38 Fe3 C36 67.8(4) . .
C37 Fe3 C36 39.4(4) . .
C39 Fe3 C36 68.3(4) . .
C42' Fe3 C43 23.02(8) . .
C40' Fe3 C43 19.67(7) . .
C38 Fe3 C43 115.0(5) . .
C37 Fe3 C43 110.7(4) . .
C39 Fe3 C43 145.9(6) . .
C36 Fe3 C43 133.4(6) . .
C42' Fe3 C42 20.86(8) . .
C40' Fe3 C42 56.27(16) . .
C38 Fe3 C42 110.9(4) . .
C37 Fe3 C42 135.8(6) . .
C39 Fe3 C42 115.0(4) . .
C36 Fe3 C42 173.8(7) . .
C43 Fe3 C42 41.02(13) . .
C42' Fe3 C35 163.3(7) . .
C40' Fe3 C35 153.6(6) . .
C38 Fe3 C35 68.9(4) . .
C37 Fe3 C35 68.3(4) . .
C39 Fe3 C35 40.5(3) . .
C36 Fe3 C35 41.7(3) . .
C43 Fe3 C35 173.3(7) . .
C42 Fe3 C35 144.1(6) . .
C42' Fe3 C44 59.98(17) . .
C40' Fe3 C44 22.60(8) . .
C38 Fe3 C44 145.3(7) . .
C37 Fe3 C44 114.6(5) . .
C39 Fe3 C44 172.5(7) . .
C36 Fe3 C44 108.7(4) . .
C43 Fe3 C44 40.98(13) . .
C42 Fe3 C44 68.71(15) . .
C35 Fe3 C44 132.8(6) . .
C42' Fe3 C41 58.15(16) . .
C40' Fe3 C41 72.13(14) . .
C38 Fe3 C41 135.3(7) . .
C37 Fe3 C41 175.2(7) . .
C39 Fe3 C41 110.0(4) . .
C36 Fe3 C41 144.5(6) . .
C43 Fe3 C41 68.53(15) . .
C42 Fe3 C41 40.57(13) . .
C35 Fe3 C41 113.0(4) . .
C44 Fe3 C41 68.18(15) . .
C42' Fe3 C43' 41.00(14) . .
C40' Fe3 C43' 69.08(15) . .
C38 Fe3 C43' 118.2(6) . .
C37 Fe3 C43' 153.0(7) . .
C39 Fe3 C43' 106.8(4) . .
C36 Fe3 C43' 165.4(7) . .
C43 Fe3 C43' 58.13(16) . .
C42 Fe3 C43' 20.60(7) . .
C35 Fe3 C43' 125.8(5) . .
C44 Fe3 C43' 74.36(14) . .
C41 Fe3 C43' 22.49(8) . .
C56 Fe4 C51 149.6(4) . .
C56 Fe4 C50 168.6(5) . .
C51 Fe4 C50 41.1(3) . .
C56 Fe4 C53 67.0(4) . .
C51 Fe4 C53 105.4(4) . .
C50 Fe4 C53 118.3(4) . .
C56 Fe4 C47 117.4(4) . .
C51 Fe4 C47 40.8(3) . .
C50 Fe4 C47 68.9(4) . .
C53 Fe4 C47 124.3(4) . .
C56 Fe4 C52 40.0(4) . .
C51 Fe4 C52 115.0(4) . .
C50 Fe4 C52 150.4(5) . .
C53 Fe4 C52 40.3(4) . .
C47 Fe4 C52 104.4(4) . .
C56 Fe4 C54 67.4(4) . .
C51 Fe4 C54 126.9(4) . .
C50 Fe4 C54 109.5(4) . .
C53 Fe4 C54 40.3(4) . .
C47 Fe4 C54 162.9(4) . .
C52 Fe4 C54 68.1(4) . .
C56 Fe4 C55 40.4(4) . .
C51 Fe4 C55 165.9(5) . .
C50 Fe4 C55 130.3(5) . .
C53 Fe4 C55 67.2(4) . .
C47 Fe4 C55 153.3(5) . .
C52 Fe4 C55 67.9(4) . .
C54 Fe4 C55 39.9(4) . .
C56 Fe4 C48 110.9(4) . .
C51 Fe4 C48 67.7(3) . .
C50 Fe4 C48 67.1(4) . .
C53 Fe4 C48 163.5(4) . .
C47 Fe4 C48 40.8(3) . .
C52 Fe4 C48 127.4(4) . .
C54 Fe4 C48 155.6(4) . .
C55 Fe4 C48 122.6(4) . .
C56 Fe4 C49 131.0(4) . .
C51 Fe4 C49 68.2(4) . .
C50 Fe4 C49 40.5(4) . .
C53 Fe4 C49 154.4(5) . .
C47 Fe4 C49 68.0(4) . .
C52 Fe4 C49 165.3(5) . .
C54 Fe4 C49 122.6(4) . .
C55 Fe4 C49 112.8(4) . .
C48 Fe4 C49 38.8(3) . .
C60 Fe5 C67 160.8(4) . .
C60 Fe5 C61 40.9(4) . .
C67 Fe5 C61 124.3(4) . .
C60 Fe5 C64 121.7(5) . .
C67 Fe5 C64 67.1(4) . .
C61 Fe5 C64 156.3(6) . .
C60 Fe5 C62 69.3(5) . .
C67 Fe5 C62 107.1(4) . .
C61 Fe5 C62 40.7(4) . .
C64 Fe5 C62 162.6(6) . .
C60 Fe5 C65 106.9(5) . .
C67 Fe5 C65 67.8(4) . .
C61 Fe5 C65 119.9(5) . .
C64 Fe5 C65 40.7(4) . .
C62 Fe5 C65 154.4(5) . .
C60 Fe5 C66 123.9(5) . .
C67 Fe5 C66 40.3(4) . .
C61 Fe5 C66 106.8(4) . .
C64 Fe5 C66 67.3(4) . .
C62 Fe5 C66 119.8(4) . .
C65 Fe5 C66 40.1(4) . .
C60 Fe5 C68 157.2(4) . .
C67 Fe5 C68 39.9(4) . .
C61 Fe5 C68 161.1(5) . .
C64 Fe5 C68 40.2(4) . .
C62 Fe5 C68 124.9(5) . .
C65 Fe5 C68 68.3(5) . .
C66 Fe5 C68 67.6(4) . .
C60 Fe5 C63 68.3(4) . .
C67 Fe5 C63 122.1(4) . .
C61 Fe5 C63 68.1(4) . .
C64 Fe5 C63 126.6(5) . .
C62 Fe5 C63 41.2(4) . .
C65 Fe5 C63 162.8(4) . .
C66 Fe5 C63 156.3(5) . .
C68 Fe5 C63 109.3(4) . .
C60 Fe5 C59 40.6(3) . .
C67 Fe5 C59 157.3(4) . .
C61 Fe5 C59 67.9(4) . .
C64 Fe5 C59 109.9(4) . .
C62 Fe5 C59 68.7(4) . .
C65 Fe5 C59 125.7(4) . .
C66 Fe5 C59 161.4(4) . .
C68 Fe5 C59 123.0(4) . .
C63 Fe5 C59 40.1(3) . .
C22 O1 Zn1 118.6(6) . .
C22 O2 Ca1 157.0(6) . .
C34 O3 Zn1 118.9(6) . .
C34 O4 Ca1 159.2(7) . .
C46 O5 Zn1 127.1(5) . .
C46 O6 Ca1 144.5(5) . .
C58 O7 Zn2 136.6(6) . .
C58 O8 Zn2 117.3(6) . 2_856
C70 O9 Zn2 127.0(5) . .
C70 O10 Zn2 125.5(5) . 2_856
C1 N1 C5 116.7(7) . .
C1 N1 Zn1 119.7(5) . .
C5 N1 Zn1 123.2(5) . .
C10 N2 C8 116.1(7) . .
C10 N2 Zn2 124.0(5) . .
C8 N2 Zn2 119.6(5) . .
N1 C1 C2 122.5(8) . .
N1 C1 H1 118.8 . .
C2 C1 H1 118.8 . .
C1 C2 C3 120.1(8) . .
C1 C2 H2 120.0 . .
C3 C2 H2 120.0 . .
C2 C3 C4 118.4(7) . .
C2 C3 C6 120.3(7) . .
C4 C3 C6 121.3(7) . .
C5 C4 C3 117.9(8) . .
C5 C4 H4 121.1 . .
C3 C4 H4 121.1 . .
N1 C5 C4 124.4(8) . .
N1 C5 H5 117.8 . .
C4 C5 H5 117.8 . .
C7 C6 C9 115.8(7) . .
C7 C6 C3 122.6(7) . .
C9 C6 C3 121.6(7) . .
C8 C7 C6 121.8(8) . .
C8 C7 H7 119.1 . .
C6 C7 H7 119.1 . .
C7 C8 N2 123.3(8) . .
C7 C8 H8 118.3 . .
N2 C8 H8 118.3 . .
C10 C9 C6 120.3(7) . .
C10 C9 H9 119.8 . .
C6 C9 H9 119.8 . .
N2 C10 C9 122.6(7) . .
N2 C10 H10 118.7 . .
C9 C10 H10 118.7 . .
C12 C11 C15 106.4(8) . .
C12 C11 C21 129.4(9) . .
C15 C11 C21 124.1(8) . .
C12 C11 Fe1 68.2(5) . .
C15 C11 Fe1 69.0(5) . .
C21 C11 Fe1 130.3(6) . .
C13 C12 C11 109.3(10) . .
C13 C12 Fe1 71.1(6) . .
C11 C12 Fe1 70.6(5) . .
C13 C12 H12 125.4 . .
C11 C12 H12 125.4 . .
Fe1 C12 H12 124.5 . .
C12 C13 C14 109.3(9) . .
C12 C13 Fe1 69.5(5) . .
C14 C13 Fe1 69.2(5) . .
C12 C13 H13 125.4 . .
C14 C13 H13 125.4 . .
Fe1 C13 H13 127.6 . .
C15 C14 C13 107.6(9) . .
C15 C14 Fe1 70.1(6) . .
C13 C14 Fe1 69.9(6) . .
C15 C14 H14 126.2 . .
C13 C14 H14 126.2 . .
Fe1 C14 H14 125.4 . .
C14 C15 C11 107.4(8) . .
C14 C15 Fe1 69.0(5) . .
C11 C15 Fe1 69.5(5) . .
C14 C15 H15 126.3 . .
C11 C15 H15 126.3 . .
Fe1 C15 H15 126.7 . .
C17 C16 C20 108.3(10) . .
C17 C16 Fe1 70.4(6) . .
C20 C16 Fe1 70.2(6) . .
C17 C16 H16 125.9 . .
C20 C16 H16 125.9 . .
Fe1 C16 H16 125.1 . .
C16 C17 C18 108.4(10) . .
C16 C17 Fe1 69.4(6) . .
C18 C17 Fe1 70.0(6) . .
C16 C17 H17 125.8 . .
C18 C17 H17 125.8 . .
Fe1 C17 H17 126.4 . .
C17 C18 C19 109.0(9) . .
C17 C18 Fe1 70.1(6) . .
C19 C18 Fe1 70.2(6) . .
C17 C18 H18 125.5 . .
C19 C18 H18 125.5 . .
Fe1 C18 H18 125.8 . .
C18 C19 C20 106.4(9) . .
C18 C19 Fe1 69.2(5) . .
C20 C19 Fe1 69.2(5) . .
C18 C19 H19 126.8 . .
C20 C19 H19 126.8 . .
Fe1 C19 H19 126.4 . .
C16 C20 C19 107.9(9) . .
C16 C20 Fe1 69.2(5) . .
C19 C20 Fe1 70.0(5) . .
C16 C20 H20 126.1 . .
C19 C20 H20 126.1 . .
Fe1 C20 H20 126.4 . .
C11 C21 C22 113.8(7) . .
C11 C21 H21A 108.8 . .
C22 C21 H21A 108.8 . .
C11 C21 H21B 108.8 . .
C22 C21 H21B 108.8 . .
H21A C21 H21B 107.7 . .
O2 C22 O1 124.7(9) . .
O2 C22 C21 119.3(8) . .
O1 C22 C21 116.0(8) . .
C24 C23 C27 108.0 . .
C24 C23 C33 130.1(8) . .
C27 C23 C33 121.9(8) . .
C24 C23 Fe2 70.9(3) . .
C27 C23 Fe2 69.0(3) . .
C33 C23 Fe2 124.0(6) . .
C25 C24 C23 108.0 . .
C25 C24 Fe2 70.0(3) . .
C23 C24 Fe2 68.7(2) . .
C25 C24 H24 126.0 . .
C23 C24 H24 126.0 . .
Fe2 C24 H24 126.8 . .
C26 C25 C24 108.0 . .
C26 C25 Fe2 68.8(3) . .
C24 C25 Fe2 69.9(3) . .
C26 C25 H25 126.0 . .
C24 C25 H25 126.0 . .
Fe2 C25 H25 126.9 . .
C25 C26 C27 108.0 . .
C25 C26 Fe2 70.9(3) . .
C27 C26 Fe2 68.9(3) . .
C25 C26 H26 126.0 . .
C27 C26 H26 126.0 . .
Fe2 C26 H26 125.8 . .
C26 C27 C23 108.0 . .
C26 C27 Fe2 70.3(3) . .
C23 C27 Fe2 70.2(3) . .
C26 C27 H27 126.0 . .
C23 C27 H27 126.0 . .
Fe2 C27 H27 125.0 . .
C24' C23' C27' 108.0 . .
C24' C23' Fe2 72.4(3) . .
C27' C23' Fe2 65.7(3) . .
C24' C23' H23' 126.0 . .
C27' C23' H23' 126.0 . .
Fe2 C23' H23' 127.3 . .
C23' C24' C25' 108.0 . .
C23' C24' Fe2 67.4(2) . .
C25' C24' Fe2 68.3(3) . .
C23' C24' H24' 126.0 . .
C25' C24' H24' 126.0 . .
Fe2 C24' H24' 129.9 . .
C24' C25' C26' 108.0 . .
C24' C25' Fe2 71.7(3) . .
C26' C25' Fe2 65.6(3) . .
C24' C25' H25' 126.0 . .
C26' C25' H25' 126.0 . .
Fe2 C25' H25' 128.2 . .
C25' C26' C27' 108.0 . .
C25' C26' C33 129.5(8) . .
C27' C26' C33 122.2(8) . .
C25' C26' Fe2 73.0(3) . .
C27' C26' Fe2 68.1(2) . .
C33 C26' Fe2 128.4(6) . .
C23' C27' C26' 108.0 . .
C23' C27' Fe2 72.5(3) . .
C26' C27' Fe2 69.2(3) . .
C23' C27' H27' 126.0 . .
C26' C27' H27' 126.0 . .
Fe2 C27' H27' 124.0 . .
C32 C28 C29 105.9(9) . .
C32 C28 Fe2 68.9(5) . .
C29 C28 Fe2 68.2(6) . .
C32 C28 H28 127.1 . .
C29 C28 H28 127.1 . .
Fe2 C28 H28 127.3 . .
C30 C29 C28 109.4(10) . .
C30 C29 Fe2 71.0(6) . .
C28 C29 Fe2 70.5(5) . .
C30 C29 H29 125.3 . .
C28 C29 H29 125.3 . .
Fe2 C29 H29 124.8 . .
C29 C30 C31 107.3(10) . .
C29 C30 Fe2 69.2(6) . .
C31 C30 Fe2 70.4(5) . .
C29 C30 H30 126.3 . .
C31 C30 H30 126.3 . .
Fe2 C30 H30 125.6 . .
C32 C31 C30 107.4(10) . .
C32 C31 Fe2 68.6(5) . .
C30 C31 Fe2 68.6(6) . .
C32 C31 H31 126.3 . .
C30 C31 H31 126.3 . .
Fe2 C31 H31 128.0 . .
C28 C32 C31 110.0(10) . .
C28 C32 Fe2 70.9(6) . .
C31 C32 Fe2 71.7(6) . .
C28 C32 H32 125.0 . .
C31 C32 H32 125.0 . .
Fe2 C32 H32 124.0 . .
C34 C33 C23 114.8(8) . .
C34 C33 C26' 122.5(8) . .
C23 C33 C26' 16.69(12) . .
C34 C33 H33A 108.6 . .
C23 C33 H33A 108.6 . .
C26' C33 H33A 91.9 . .
C34 C33 H33B 108.6 . .
C23 C33 H33B 108.6 . .
C26' C33 H33B 115.4 . .
H33A C33 H33B 107.5 . .
C34 C33 H33C 108.3 . .
C23 C33 H33C 108.2 . .
C26' C33 H33C 91.5 . .
H33A C33 H33C 0.7 . .
H33B C33 H33C 108.3 . .
C34 C33 H33D 108.9 . .
C23 C33 H33D 108.8 . .
C26' C33 H33D 115.4 . .
H33A C33 H33D 106.9 . .
H33B C33 H33D 0.6 . .
H33C C33 H33D 107.7 . .
O4 C34 O3 125.0(10) . .
O4 C34 C33 117.7(9) . .
O3 C34 C33 117.2(9) . .
C39 C35 C36 105.3(8) . .
C39 C35 C45 126.2(8) . .
C36 C35 C45 128.4(8) . .
C39 C35 Fe3 68.7(5) . .
C36 C35 Fe3 68.5(5) . .
C45 C35 Fe3 128.2(6) . .
C37 C36 C35 108.3(8) . .
C37 C36 Fe3 69.9(5) . .
C35 C36 Fe3 69.8(4) . .
C37 C36 H36 125.9 . .
C35 C36 H36 125.9 . .
Fe3 C36 H36 126.0 . .
C36 C37 C38 110.2(9) . .
C36 C37 Fe3 70.7(6) . .
C38 C37 Fe3 70.1(6) . .
C36 C37 H37 124.9 . .
C38 C37 H37 124.9 . .
Fe3 C37 H37 126.0 . .
C37 C38 C39 106.8(9) . .
C37 C38 Fe3 69.6(6) . .
C39 C38 Fe3 69.4(6) . .
C37 C38 H38 126.6 . .
C39 C38 H38 126.6 . .
Fe3 C38 H38 126.0 . .
C35 C39 C38 109.3(9) . .
C35 C39 Fe3 70.7(5) . .
C38 C39 Fe3 69.7(6) . .
C35 C39 H39 125.3 . .
C38 C39 H39 125.3 . .
Fe3 C39 H39 125.8 . .
C41 C40 C44 108.0 . .
C41 C40 Fe3 69.8(3) . .
C44 C40 Fe3 68.8(3) . .
C41 C40 H40 126.0 . .
C44 C40 H40 126.0 . .
Fe3 C40 H40 127.0 . .
C40 C41 C42 108.0 . .
C40 C41 Fe3 70.0(3) . .
C42 C41 Fe3 68.7(3) . .
C40 C41 H41 126.0 . .
C42 C41 H41 126.0 . .
Fe3 C41 H41 126.9 . .
C43 C42 C41 108.0 . .
C43 C42 Fe3 68.9(3) . .
C41 C42 Fe3 70.8(3) . .
C43 C42 H42 126.0 . .
C41 C42 H42 126.0 . .
Fe3 C42 H42 125.9 . .
C42 C43 C44 108.0 . .
C42 C43 Fe3 70.0(3) . .
C44 C43 Fe3 70.2(3) . .
C42 C43 H43 126.0 . .
C44 C43 H43 126.0 . .
Fe3 C43 H43 125.3 . .
C43 C44 C40 108.0 . .
C43 C44 Fe3 68.8(3) . .
C40 C44 Fe3 70.7(3) . .
C43 C44 H44 126.0 . .
C40 C44 H44 126.0 . .
Fe3 C44 H44 126.0 . .
C41' C40' C42' 108.0 . .
C41' C40' Fe3 71.7(3) . .
C42' C40' Fe3 69.2(3) . .
C41' C40' H40' 126.0 . .
C42' C40' H40' 126.0 . .
Fe3 C40' H40' 124.7 . .
C44' C41' C40' 108.0 . .
C44' C41' Fe3 71.3(3) . .
C40' C41' Fe3 67.3(3) . .
C44' C41' H41' 126.0 . .
C40' C41' H41' 126.0 . .
Fe3 C41' H41' 126.9 . .
C43' C44' C41' 108.0 . .
C43' C44' Fe3 68.6(3) . .
C41' C44' Fe3 68.6(3) . .
C43' C44' H44' 126.0 . .
C41' C44' H44' 126.0 . .
Fe3 C44' H44' 128.3 . .
C44' C43' C42' 108.0 . .
C44' C43' Fe3 71.3(3) . .
C42' C43' Fe3 67.3(3) . .
C44' C43' H43' 126.0 . .
C42' C43' H43' 126.0 . .
Fe3 C43' H43' 126.9 . .
C43' C42' C40' 108.0 . .
C43' C42' Fe3 71.7(3) . .
C40' C42' Fe3 69.2(3) . .
C43' C42' H42' 126.0 . .
C40' C42' H42' 126.0 . .
Fe3 C42' H42' 124.7 . .
C35 C45 C46 112.2(7) . .
C35 C45 H45A 109.2 . .
C46 C45 H45A 109.2 . .
C35 C45 H45B 109.2 . .
C46 C45 H45B 109.2 . .
H45A C45 H45B 107.9 . .
O6 C46 O5 125.1(8) . .
O6 C46 C45 118.2(8) . .
O5 C46 C45 116.7(7) . .
C48 C47 C51 105.8(8) . .
C48 C47 C57 128.8(8) . .
C51 C47 C57 125.4(8) . .
C48 C47 Fe4 69.9(5) . .
C51 C47 Fe4 69.0(5) . .
C57 C47 Fe4 128.0(6) . .
C49 C48 C47 110.3(9) . .
C49 C48 Fe4 70.9(5) . .
C47 C48 Fe4 69.3(5) . .
C49 C48 H48 124.8 . .
C47 C48 H48 124.8 . .
Fe4 C48 H48 126.6 . .
C48 C49 C50 108.2(9) . .
C48 C49 Fe4 70.3(5) . .
C50 C49 Fe4 68.6(5) . .
C48 C49 H49 125.9 . .
C50 C49 H49 125.9 . .
Fe4 C49 H49 126.8 . .
C49 C50 C51 107.4(9) . .
C49 C50 Fe4 70.9(6) . .
C51 C50 Fe4 69.3(5) . .
C49 C50 H50 126.3 . .
C51 C50 H50 126.3 . .
Fe4 C50 H50 125.1 . .
C47 C51 C50 108.2(8) . .
C47 C51 Fe4 70.2(5) . .
C50 C51 Fe4 69.5(5) . .
C47 C51 H51 125.9 . .
C50 C51 H51 125.9 . .
Fe4 C51 H51 125.9 . .
C53 C52 C56 106.5(10) . .
C53 C52 Fe4 69.5(6) . .
C56 C52 Fe4 69.3(6) . .
C53 C52 H52 126.7 . .
C56 C52 H52 126.7 . .
Fe4 C52 H52 126.0 . .
C52 C53 C54 108.9(10) . .
C52 C53 Fe4 70.1(5) . .
C54 C53 Fe4 70.0(5) . .
C52 C53 H53 125.6 . .
C54 C53 H53 125.6 . .
Fe4 C53 H53 125.9 . .
C55 C54 C53 107.9(10) . .
C55 C54 Fe4 70.6(6) . .
C53 C54 Fe4 69.7(5) . .
C55 C54 H54 126.1 . .
C53 C54 H54 126.1 . .
Fe4 C54 H54 125.2 . .
C56 C55 C54 107.1(10) . .
C56 C55 Fe4 68.8(5) . .
C54 C55 Fe4 69.5(6) . .
C56 C55 H55 126.4 . .
C54 C55 H55 126.4 . .
Fe4 C55 H55 126.8 . .
C52 C56 C55 109.6(11) . .
C52 C56 Fe4 70.7(6) . .
C55 C56 Fe4 70.9(6) . .
C52 C56 H56 125.2 . .
C55 C56 H56 125.2 . .
Fe4 C56 H56 124.8 . .
C47 C57 C58 112.8(7) . .
C47 C57 H57A 109.0 . .
C58 C57 H57A 109.0 . .
C47 C57 H57B 109.0 . .
C58 C57 H57B 109.0 . .
H57A C57 H57B 107.8 . .
O7 C58 O8 125.5(8) . .
O7 C58 C57 115.5(8) . .
O8 C58 C57 118.9(8) . .
C60 C59 C63 108.4(8) . .
C60 C59 C69 126.4(8) . .
C63 C59 C69 125.1(8) . .
C60 C59 Fe5 69.1(5) . .
C63 C59 Fe5 69.4(5) . .
C69 C59 Fe5 128.0(6) . .
C59 C60 C61 107.4(10) . .
C59 C60 Fe5 70.4(5) . .
C61 C60 Fe5 70.2(6) . .
C59 C60 H60 126.3 . .
C61 C60 H60 126.3 . .
Fe5 C60 H60 124.8 . .
C62 C61 C60 108.6(9) . .
C62 C61 Fe5 69.1(6) . .
C60 C61 Fe5 68.9(5) . .
C62 C61 H61 125.7 . .
C60 C61 H61 125.7 . .
Fe5 C61 H61 127.9 . .
C61 C62 C63 106.7(10) . .
C61 C62 Fe5 70.2(7) . .
C63 C62 Fe5 69.5(6) . .
C61 C62 H62 126.7 . .
C63 C62 H62 126.7 . .
Fe5 C62 H62 125.2 . .
C59 C63 C62 108.8(10) . .
C59 C63 Fe5 70.5(5) . .
C62 C63 Fe5 69.3(6) . .
C59 C63 H63 125.6 . .
C62 C63 H63 125.6 . .
Fe5 C63 H63 126.2 . .
C65 C64 C68 109.0(9) . .
C65 C64 Fe5 69.7(6) . .
C68 C64 Fe5 70.7(6) . .
C65 C64 H64 125.5 . .
C68 C64 H64 125.5 . .
Fe5 C64 H64 125.7 . .
C64 C65 C66 106.7(11) . .
C64 C65 Fe5 69.6(6) . .
C66 C65 Fe5 69.8(6) . .
C64 C65 H65 126.7 . .
C66 C65 H65 126.7 . .
Fe5 C65 H65 125.5 . .
C67 C66 C65 108.8(10) . .
C67 C66 Fe5 70.0(6) . .
C65 C66 Fe5 70.2(6) . .
C67 C66 H66 125.6 . .
C65 C66 H66 125.6 . .
Fe5 C66 H66 125.7 . .
C66 C67 C68 108.7(10) . .
C66 C67 Fe5 69.6(6) . .
C68 C67 Fe5 70.8(5) . .
C66 C67 H67 125.7 . .
C68 C67 H67 125.7 . .
Fe5 C67 H67 125.5 . .
C64 C68 C67 106.9(10) . .
C64 C68 Fe5 69.1(6) . .
C67 C68 Fe5 69.3(5) . .
C64 C68 H68 126.6 . .
C67 C68 H68 126.6 . .
Fe5 C68 H68 126.6 . .
C59 C69 C70 117.2(7) . .
C59 C69 H69A 108.0 . .
C70 C69 H69A 108.0 . .
C59 C69 H69B 108.0 . .
C70 C69 H69B 108.0 . .
H69A C69 H69B 107.2 . .
O10 C70 O9 126.2(8) . .
O10 C70 C69 116.7(7) . .
O9 C70 C69 117.0(7) . .

loop_
_geom_bond_atom_site_label_1
_geom_bond_atom_site_label_2
_geom_bond_distance
_geom_bond_site_symmetry_2
Zn1 O5 1.948(6) .
Zn1 O1 1.951(6) .
Zn1 O3 1.958(7) .
Zn1 N1 2.085(6) .
Zn2 O8 2.043(6) 2_856
Zn2 O9 2.047(5) .
Zn2 N2 2.040(6) .
Zn2 O10 2.053(5) 2_856
Zn2 O7 2.075(6) .
Zn2 Zn2 2.9211(17) 2_856
Ca1 O4 2.287(7) 2_557
Ca1 O4 2.287(7) .
Ca1 O2 2.345(6) 2_557
Ca1 O2 2.345(6) .
Ca1 O6 2.355(5) .
Ca1 O6 2.355(5) 2_557
Ca1 Zn1 3.7901(9) 2_557
Fe1 C14 2.032(10) .
Fe1 C13 2.042(9) .
Fe1 C12 2.022(9) .
Fe1 C18 2.039(9) .
Fe1 C16 2.028(10) .
Fe1 C20 2.042(9) .
Fe1 C17 2.040(10) .
Fe1 C15 2.046(9) .
Fe1 C11 2.054(8) .
Fe1 C19 2.053(9) .
Fe2 C27' 1.943(6) .
Fe2 C26' 1.956(7) .
Fe2 C32 2.020(9) .
Fe2 C29 2.014(10) .
Fe2 C27 2.027(6) .
Fe2 C23' 2.032(6) .
Fe2 C30 2.037(10) .
Fe2 C28 2.045(9) .
Fe2 C26 2.047(7) .
Fe2 C23 2.044(7) .
Fe2 C25' 2.054(8) .
Fe2 C31 2.061(10) .
Fe3 C42' 2.004(8) .
Fe3 C40' 2.004(7) .
Fe3 C38 2.032(10) .
Fe3 C37 2.026(9) .
Fe3 C39 2.028(9) .
Fe3 C36 2.035(8) .
Fe3 C43 2.019(7) .
Fe3 C42 2.033(7) .
Fe3 C35 2.054(8) .
Fe3 C44 2.038(7) .
Fe3 C41 2.061(7) .
Fe3 C43' 2.062(8) .
Fe4 C56 2.020(9) .
Fe4 C51 2.028(8) .
Fe4 C50 2.031(9) .
Fe4 C53 2.031(9) .
Fe4 C47 2.045(8) .
Fe4 C52 2.038(10) .
Fe4 C54 2.034(9) .
Fe4 C55 2.047(9) .
Fe4 C48 2.054(8) .
Fe4 C49 2.061(9) .
Fe5 C60 2.032(9) .
Fe5 C67 2.038(9) .
Fe5 C61 2.048(10) .
Fe5 C64 2.037(10) .
Fe5 C62 2.033(11) .
Fe5 C65 2.038(11) .
Fe5 C66 2.033(10) .
Fe5 C68 2.058(10) .
Fe5 C63 2.036(10) .
Fe5 C59 2.049(8) .
O1 C22 1.262(10) .
O2 C22 1.237(9) .
O3 C34 1.255(10) .
O4 C34 1.224(10) .
O5 C46 1.257(9) .
O6 C46 1.236(9) .
O7 C58 1.253(9) .
O8 C58 1.253(9) .
O8 Zn2 2.043(6) 2_856
O9 C70 1.263(9) .
O10 C70 1.252(8) .
O10 Zn2 2.053(5) 2_856
N1 C1 1.335(10) .
N1 C5 1.348(10) .
N2 C10 1.354(9) .
N2 C8 1.337(9) .
C1 C2 1.368(10) .
C1 H1 0.9300 .
C2 C3 1.374(10) .
C2 H2 0.9300 .
C3 C4 1.384(10) .
C3 C6 1.495(9) .
C4 C5 1.363(10) .
C4 H4 0.9300 .
C5 H5 0.9300 .
C6 C7 1.369(10) .
C6 C9 1.385(10) .
C7 C8 1.330(10) .
C7 H7 0.9300 .
C8 H8 0.9300 .
C9 C10 1.355(10) .
C9 H9 0.9300 .
C10 H10 0.9300 .
C11 C12 1.433(11) .
C11 C15 1.452(11) .
C11 C21 1.489(11) .
C12 C13 1.372(13) .
C12 H12 0.9300 .
C13 C14 1.424(13) .
C13 H13 0.9300 .
C14 C15 1.423(12) .
C14 H14 0.9300 .
C15 H15 0.9300 .
C16 C17 1.398(12) .
C16 C20 1.413(13) .
C16 H16 0.9300 .
C17 C18 1.395(14) .
C17 H17 0.9300 .
C18 C19 1.419(14) .
C18 H18 0.9300 .
C19 C20 1.431(13) .
C19 H19 0.9300 .
C20 H20 0.9300 .
C21 C22 1.525(11) .
C21 H21A 0.9700 .
C21 H21B 0.9700 .
C23 C24 1.4200 .
C23 C27 1.4200 .
C23 C33 1.517(11) .
C24 C25 1.4200 .
C24 H24 0.9300 .
C25 C26 1.4200 .
C25 H25 0.9300 .
C26 C27 1.4200 .
C26 H26 0.9300 .
C27 H27 0.9300 .
C23' C24' 1.4199 .
C23' C27' 1.4200 .
C23' H23' 0.9300 .
C24' C25' 1.4200 .
C24' H24' 0.9300 .
C25' C26' 1.4200 .
C25' H25' 0.9300 .
C26' C27' 1.4201 .
C26' C33 1.542(11) .
C27' H27' 0.9300 .
C28 C32 1.397(13) .
C28 C29 1.432(14) .
C28 H28 0.9300 .
C29 C30 1.378(13) .
C29 H29 0.9300 .
C30 C31 1.433(14) .
C30 H30 0.9300 .
C31 C32 1.387(13) .
C31 H31 0.9300 .
C32 H32 0.9300 .
C33 C34 1.510(12) .
C33 H33A 0.9700 .
C33 H33B 0.9700 .
C33 H33C 0.9700 .
C33 H33D 0.9699 .
C35 C39 1.414(11) .
C35 C36 1.456(11) .
C35 C45 1.481(11) .
C36 C37 1.370(13) .
C36 H36 0.9300 .
C37 C38 1.396(13) .
C37 H37 0.9300 .
C38 C39 1.419(13) .
C38 H38 0.9300 .
C39 H39 0.9300 .
C40 C41 1.4200 .
C40 C44 1.4200 .
C40 H40 0.9300 .
C41 C42 1.4200 .
C41 H41 0.9300 .
C42 C43 1.4200 .
C42 H42 0.9300 .
C43 C44 1.4200 .
C43 H43 0.9300 .
C44 H44 0.9300 .
C40' C41' 1.4249 .
C40' C42' 1.4251 .
C40' H40' 0.9300 .
C41' C44' 1.4249 .
C41' H41' 0.9300 .
C44' C43' 1.4249 .
C44' H44' 0.9300 .
C43' C42' 1.4251 .
C43' H43' 0.9300 .
C42' H42' 0.9300 .
C45 C46 1.506(11) .
C45 H45A 0.9700 .
C45 H45B 0.9700 .
C47 C48 1.429(11) .
C47 C51 1.421(11) .
C47 C57 1.497(11) .
C48 C49 1.368(12) .
C48 H48 0.9300 .
C49 C50 1.418(13) .
C49 H49 0.9300 .
C50 C51 1.427(12) .
C50 H50 0.9300 .
C51 H51 0.9300 .
C52 C53 1.402(14) .
C52 C56 1.387(13) .
C52 H52 0.9300 .
C53 C54 1.401(13) .
C53 H53 0.9300 .
C54 C55 1.392(14) .
C54 H54 0.9300 .
C55 C56 1.404(14) .
C55 H55 0.9300 .
C56 H56 0.9300 .
C57 C58 1.532(11) .
C57 H57A 0.9700 .
C57 H57B 0.9700 .
C59 C60 1.415(12) .
C59 C63 1.402(11) .
C59 C69 1.498(10) .
C60 C61 1.426(14) .
C60 H60 0.9300 .
C61 C62 1.419(15) .
C61 H61 0.9300 .
C62 C63 1.431(13) .
C62 H62 0.9300 .
C63 H63 0.9300 .
C64 C65 1.417(15) .
C64 C68 1.406(14) .
C64 H64 0.9300 .
C65 C66 1.394(14) .
C65 H65 0.9300 .
C66 C67 1.402(14) .
C66 H66 0.9300 .
C67 C68 1.399(12) .
C67 H67 0.9300 .
C68 H68 0.9300 .
C69 C70 1.534(10) .
C69 H69A 0.9700 .
C69 H69B 0.9700 .

loop_
_geom_torsion_atom_site_label_1
_geom_torsion_atom_site_label_2
_geom_torsion_atom_site_label_3
_geom_torsion_atom_site_label_4
_geom_torsion
_geom_torsion_site_symmetry_1
O5 Zn1 O1 C22 66.4(7) .
O3 Zn1 O1 C22 -92.1(7) .
N1 Zn1 O1 C22 167.7(6) .
O4 Ca1 O2 C22 -157.2(16) 2_557
O4 Ca1 O2 C22 22.8(16) .
O2 Ca1 O2 C22 -150(100) 2_557
O6 Ca1 O2 C22 -67.7(15) .
O6 Ca1 O2 C22 112.3(15) 2_557
Zn1 Ca1 O2 C22 161.0(15) 2_557
O5 Zn1 O3 C34 -79.8(8) .
O1 Zn1 O3 C34 76.3(7) .
N1 Zn1 O3 C34 -179.0(7) .
O4 Ca1 O4 C34 -49.2(18) 2_557
O2 Ca1 O4 C34 129(2) 2_557
O2 Ca1 O4 C34 -51(2) .
O6 Ca1 O4 C34 37(2) .
O6 Ca1 O4 C34 -143(2) 2_557
Zn1 Ca1 O4 C34 170.8(19) 2_557
O1 Zn1 O5 C46 -85.0(8) .
O3 Zn1 O5 C46 71.8(8) .
N1 Zn1 O5 C46 170.0(7) .
O4 Ca1 O6 C46 108.8(11) 2_557
O4 Ca1 O6 C46 -71.2(11) .
O2 Ca1 O6 C46 -163.7(11) 2_557
O2 Ca1 O6 C46 16.3(11) .
O6 Ca1 O6 C46 11(100) 2_557
Zn1 Ca1 O6 C46 151.4(10) 2_557
O8 Zn2 O7 C58 -0.5(13) 2_856
O9 Zn2 O7 C58 -79.0(8) .
N2 Zn2 O7 C58 -177.6(8) .
O10 Zn2 O7 C58 82.6(8) 2_856
Zn2 Zn2 O7 C58 1.2(8) 2_856
O8 Zn2 O9 C70 -92.9(7) 2_856
N2 Zn2 O9 C70 162.7(7) .
O10 Zn2 O9 C70 -6.6(12) 2_856
O7 Zn2 O9 C70 68.0(7) .
Zn2 Zn2 O9 C70 -4.4(6) 2_856
O5 Zn1 N1 C1 -36.9(7) .
O1 Zn1 N1 C1 -153.0(6) .
O3 Zn1 N1 C1 88.2(7) .
O5 Zn1 N1 C5 149.8(7) .
O1 Zn1 N1 C5 33.7(7) .
O3 Zn1 N1 C5 -85.1(7) .
O8 Zn2 N2 C10 -75.0(7) 2_856
O9 Zn2 N2 C10 15.8(7) .
O10 Zn2 N2 C10 -167.8(6) 2_856
O7 Zn2 N2 C10 104.0(6) .
Zn2 Zn2 N2 C10 98.6(9) 2_856
O8 Zn2 N2 C8 111.6(6) 2_856
O9 Zn2 N2 C8 -157.7(6) .
O10 Zn2 N2 C8 18.7(6) 2_856
O7 Zn2 N2 C8 -69.5(6) .
Zn2 Zn2 N2 C8 -74.9(11) 2_856
C5 N1 C1 C2 -0.8(12) .
Zn1 N1 C1 C2 -174.5(6) .
N1 C1 C2 C3 0.9(13) .
C1 C2 C3 C4 0.7(13) .
C1 C2 C3 C6 179.1(8) .
C2 C3 C4 C5 -2.3(13) .
C6 C3 C4 C5 179.3(8) .
C1 N1 C5 C4 -0.9(13) .
Zn1 N1 C5 C4 172.5(7) .
C3 C4 C5 N1 2.5(14) .
C2 C3 C6 C7 -144.8(8) .
C4 C3 C6 C7 33.6(12) .
C2 C3 C6 C9 38.7(12) .
C4 C3 C6 C9 -143.0(9) .
C9 C6 C7 C8 -1.7(12) .
C3 C6 C7 C8 -178.5(7) .
C6 C7 C8 N2 2.4(13) .
C10 N2 C8 C7 -0.6(12) .
Zn2 N2 C8 C7 173.4(6) .
C7 C6 C9 C10 -0.6(12) .
C3 C6 C9 C10 176.2(7) .
C8 N2 C10 C9 -1.9(12) .
Zn2 N2 C10 C9 -175.6(6) .
C6 C9 C10 N2 2.5(13) .
C14 Fe1 C11 C12 80.8(6) .
C13 Fe1 C11 C12 36.7(6) .
C18 Fe1 C11 C12 -47.2(11) .
C16 Fe1 C11 C12 -123.5(6) .
C20 Fe1 C11 C12 -165.0(6) .
C17 Fe1 C11 C12 -81.2(7) .
C15 Fe1 C11 C12 118.6(8) .
C19 Fe1 C11 C12 160.3(13) .
C14 Fe1 C11 C15 -37.8(6) .
C13 Fe1 C11 C15 -81.9(6) .
C12 Fe1 C11 C15 -118.6(8) .
C18 Fe1 C11 C15 -165.8(9) .
C16 Fe1 C11 C15 117.9(6) .
C20 Fe1 C11 C15 76.4(7) .
C17 Fe1 C11 C15 160.2(6) .
C19 Fe1 C11 C15 41.7(16) .
C14 Fe1 C11 C21 -155.3(9) .
C13 Fe1 C11 C21 160.6(10) .
C12 Fe1 C11 C21 123.9(11) .
C18 Fe1 C11 C21 76.7(12) .
C16 Fe1 C11 C21 0.4(9) .
C20 Fe1 C11 C21 -41.1(10) .
C17 Fe1 C11 C21 42.7(9) .
C15 Fe1 C11 C21 -117.5(10) .
C19 Fe1 C11 C21 -75.8(17) .
C15 C11 C12 C13 -2.2(10) .
C21 C11 C12 C13 174.2(9) .
Fe1 C11 C12 C13 -60.8(7) .
C15 C11 C12 Fe1 58.7(6) .
C21 C11 C12 Fe1 -124.9(9) .
C14 Fe1 C12 C13 37.0(6) .
C18 Fe1 C12 C13 -81.6(8) .
C16 Fe1 C12 C13 -163.9(7) .
C20 Fe1 C12 C13 165.9(13) .
C17 Fe1 C12 C13 -123.4(7) .
C15 Fe1 C12 C13 80.9(7) .
C11 Fe1 C12 C13 119.4(9) .
C19 Fe1 C12 C13 -47.9(13) .
C14 Fe1 C12 C11 -82.4(6) .
C13 Fe1 C12 C11 -119.4(9) .
C18 Fe1 C12 C11 159.1(6) .
C16 Fe1 C12 C11 76.7(7) .
C20 Fe1 C12 C11 46.6(16) .
C17 Fe1 C12 C11 117.2(6) .
C15 Fe1 C12 C11 -38.5(5) .
C19 Fe1 C12 C11 -167.3(9) .
C11 C12 C13 C14 2.8(11) .
Fe1 C12 C13 C14 -57.8(7) .
C11 C12 C13 Fe1 60.6(6) .
C14 Fe1 C13 C12 -121.3(9) .
C18 Fe1 C13 C12 115.5(7) .
C16 Fe1 C13 C12 43.8(15) .
C20 Fe1 C13 C12 -169.9(9) .
C17 Fe1 C13 C12 74.9(8) .
C15 Fe1 C13 C12 -83.1(6) .
C11 Fe1 C13 C12 -38.2(6) .
C19 Fe1 C13 C12 157.8(6) .
C12 Fe1 C13 C14 121.3(9) .
C18 Fe1 C13 C14 -123.2(6) .
C16 Fe1 C13 C14 165.1(11) .
C20 Fe1 C13 C14 -48.6(13) .
C17 Fe1 C13 C14 -163.8(6) .
C15 Fe1 C13 C14 38.2(5) .
C11 Fe1 C13 C14 83.1(6) .
C19 Fe1 C13 C14 -80.9(7) .
C12 C13 C14 C15 -2.3(11) .
Fe1 C13 C14 C15 -60.3(7) .
C12 C13 C14 Fe1 58.0(7) .
C13 Fe1 C14 C15 118.4(8) .
C12 Fe1 C14 C15 82.7(6) .
C18 Fe1 C14 C15 -165.6(6) .
C16 Fe1 C14 C15 -49.2(13) .
C20 Fe1 C14 C15 -82.1(7) .
C17 Fe1 C14 C15 163.5(11) .
C11 Fe1 C14 C15 38.4(5) .
C19 Fe1 C14 C15 -124.5(6) .
C12 Fe1 C14 C13 -35.7(5) .
C18 Fe1 C14 C13 76.0(7) .
C16 Fe1 C14 C13 -167.6(9) .
C20 Fe1 C14 C13 159.5(6) .
C17 Fe1 C14 C13 45.1(15) .
C15 Fe1 C14 C13 -118.4(8) .
C11 Fe1 C14 C13 -80.0(6) .
C19 Fe1 C14 C13 117.1(6) .
C13 C14 C15 C11 0.9(11) .
Fe1 C14 C15 C11 -59.2(6) .
C13 C14 C15 Fe1 60.1(7) .
C12 C11 C15 C14 0.7(10) .
C21 C11 C15 C14 -175.9(8) .
Fe1 C11 C15 C14 58.9(6) .
C12 C11 C15 Fe1 -58.2(6) .
C21 C11 C15 Fe1 125.2(8) .
C13 Fe1 C15 C14 -38.3(6) .
C12 Fe1 C15 C14 -80.8(6) .
C18 Fe1 C15 C14 41.3(16) .
C16 Fe1 C15 C14 159.6(6) .
C20 Fe1 C15 C14 116.9(7) .
C17 Fe1 C15 C14 -166.4(9) .
C11 Fe1 C15 C14 -118.9(8) .
C19 Fe1 C15 C14 74.6(7) .
C14 Fe1 C15 C11 118.9(8) .
C13 Fe1 C15 C11 80.6(6) .
C12 Fe1 C15 C11 38.2(5) .
C18 Fe1 C15 C11 160.3(12) .
C16 Fe1 C15 C11 -81.5(6) .
C20 Fe1 C15 C11 -124.2(6) .
C17 Fe1 C15 C11 -47.5(12) .
C19 Fe1 C15 C11 -166.5(5) .
C14 Fe1 C16 C17 -164.2(9) .
C13 Fe1 C16 C17 41.3(15) .
C12 Fe1 C16 C17 74.0(7) .
C18 Fe1 C16 C17 -37.1(6) .
C20 Fe1 C16 C17 -118.8(9) .
C15 Fe1 C16 C17 160.0(6) .
C11 Fe1 C16 C17 116.4(6) .
C19 Fe1 C16 C17 -81.0(7) .
C14 Fe1 C16 C20 -45.4(12) .
C13 Fe1 C16 C20 160.2(11) .
C12 Fe1 C16 C20 -167.2(6) .
C18 Fe1 C16 C20 81.7(7) .
C17 Fe1 C16 C20 118.8(9) .
C15 Fe1 C16 C20 -81.1(7) .
C11 Fe1 C16 C20 -124.8(6) .
C19 Fe1 C16 C20 37.9(6) .
C20 C16 C17 C18 -1.0(11) .
Fe1 C16 C17 C18 59.3(7) .
C20 C16 C17 Fe1 -60.3(7) .
C14 Fe1 C17 C16 160.9(11) .
C13 Fe1 C17 C16 -164.9(6) .
C12 Fe1 C17 C16 -124.9(6) .
C18 Fe1 C17 C16 119.8(9) .
C20 Fe1 C17 C16 38.0(6) .
C15 Fe1 C17 C16 -47.3(13) .
C11 Fe1 C17 C16 -81.9(7) .
C19 Fe1 C17 C16 82.3(6) .
C14 Fe1 C17 C18 41.1(15) .
C13 Fe1 C17 C18 75.3(8) .
C12 Fe1 C17 C18 115.3(7) .
C16 Fe1 C17 C18 -119.8(9) .
C20 Fe1 C17 C18 -81.7(7) .
C15 Fe1 C17 C18 -167.0(9) .
C11 Fe1 C17 C18 158.3(6) .
C19 Fe1 C17 C18 -37.5(6) .
C16 C17 C18 C19 0.7(12) .
Fe1 C17 C18 C19 59.6(7) .
C16 C17 C18 Fe1 -59.0(7) .
C14 Fe1 C18 C17 -165.0(6) .
C13 Fe1 C18 C17 -123.2(7) .
C12 Fe1 C18 C17 -82.0(7) .
C16 Fe1 C18 C17 37.3(6) .
C20 Fe1 C18 C17 81.3(7) .
C15 Fe1 C18 C17 163.4(12) .
C11 Fe1 C18 C17 -48.4(12) .
C19 Fe1 C18 C17 119.9(9) .
C14 Fe1 C18 C19 75.1(8) .
C13 Fe1 C18 C19 116.9(7) .
C12 Fe1 C18 C19 158.1(6) .
C16 Fe1 C18 C19 -82.6(7) .
C20 Fe1 C18 C19 -38.6(6) .
C17 Fe1 C18 C19 -119.9(9) .
C15 Fe1 C18 C19 43.5(16) .
C11 Fe1 C18 C19 -168.3(8) .
C17 C18 C19 C20 -0.1(11) .
Fe1 C18 C19 C20 59.4(7) .
C17 C18 C19 Fe1 -59.5(7) .
C14 Fe1 C19 C18 -123.6(7) .
C13 Fe1 C19 C18 -81.1(8) .
C12 Fe1 C19 C18 -47.9(13) .
C16 Fe1 C19 C18 80.3(7) .
C20 Fe1 C19 C18 117.9(10) .
C17 Fe1 C19 C18 36.9(6) .
C15 Fe1 C19 C18 -164.9(6) .
C11 Fe1 C19 C18 162.5(12) .
C14 Fe1 C19 C20 118.4(7) .
C13 Fe1 C19 C20 161.0(7) .
C12 Fe1 C19 C20 -165.8(9) .
C18 Fe1 C19 C20 -117.9(10) .
C16 Fe1 C19 C20 -37.6(6) .
C17 Fe1 C19 C20 -81.0(7) .
C15 Fe1 C19 C20 77.2(8) .
C11 Fe1 C19 C20 44.5(17) .
C17 C16 C20 C19 0.9(11) .
Fe1 C16 C20 C19 -59.5(7) .
C17 C16 C20 Fe1 60.3(7) .
C18 C19 C20 C16 -0.5(11) .
Fe1 C19 C20 C16 59.0(7) .
C18 C19 C20 Fe1 -59.4(7) .
C14 Fe1 C20 C16 161.0(6) .
C13 Fe1 C20 C16 -163.9(10) .
C12 Fe1 C20 C16 38.9(16) .
C18 Fe1 C20 C16 -80.9(7) .
C17 Fe1 C20 C16 -37.6(6) .
C15 Fe1 C20 C16 117.9(6) .
C11 Fe1 C20 C16 75.2(7) .
C19 Fe1 C20 C16 -119.3(9) .
C14 Fe1 C20 C19 -79.8(7) .
C13 Fe1 C20 C19 -44.7(13) .
C12 Fe1 C20 C19 158.1(13) .
C18 Fe1 C20 C19 38.3(6) .
C16 Fe1 C20 C19 119.3(9) .
C17 Fe1 C20 C19 81.6(7) .
C15 Fe1 C20 C19 -122.8(7) .
C11 Fe1 C20 C19 -165.6(6) .
C12 C11 C21 C22 25.3(13) .
C15 C11 C21 C22 -158.9(8) .
Fe1 C11 C21 C22 -68.5(10) .
Ca1 O2 C22 O1 15(2) .
Ca1 O2 C22 C21 -165.6(11) .
Zn1 O1 C22 O2 8.4(12) .
Zn1 O1 C22 C21 -170.7(5) .
C11 C21 C22 O2 -80.5(10) .
C11 C21 C22 O1 98.7(9) .
C27' Fe2 C23 C24 28.8 .
C26' Fe2 C23 C24 163.11(16) .
C32 Fe2 C23 C24 -88.1(5) .
C29 Fe2 C23 C24 173(3) .
C27 Fe2 C23 C24 118.90(15) .
C23' Fe2 C23 C24 61.80(15) .
C30 Fe2 C23 C24 -169.5(6) .
C28 Fe2 C23 C24 -53.1(7) .
C26 Fe2 C23 C24 80.74(17) .
C25' Fe2 C23 C24 141.24(18) .
C31 Fe2 C23 C24 -130.6(5) .
C27' Fe2 C23 C27 -90.09(13) .
C26' Fe2 C23 C27 44.22(8) .
C32 Fe2 C23 C27 153.0(5) .
C29 Fe2 C23 C27 54(3) .
C23' Fe2 C23 C27 -57.10(15) .
C30 Fe2 C23 C27 71.6(6) .
C28 Fe2 C23 C27 -172.0(7) .
C26 Fe2 C23 C27 -38.15(12) .
C25' Fe2 C23 C27 22.34(5) .
C31 Fe2 C23 C27 110.5(5) .
C27' Fe2 C23 C33 154.9(9) .
C26' Fe2 C23 C33 -70.8(10) .
C32 Fe2 C23 C33 37.9(10) .
C29 Fe2 C23 C33 -61(3) .
C27 Fe2 C23 C33 -115.0(10) .
C23' Fe2 C23 C33 -172.1(9) .
C30 Fe2 C23 C33 -43.4(11) .
C28 Fe2 C23 C33 72.9(12) .
C26 Fe2 C23 C33 -153.2(9) .
C25' Fe2 C23 C33 -92.7(10) .
C31 Fe2 C23 C33 -4.5(10) .
C27 C23 C24 C25 0.0 .
C33 C23 C24 C25 -178.1(9) .
Fe2 C23 C24 C25 -59.2(3) .
C27 C23 C24 Fe2 59.2(3) .
C33 C23 C24 Fe2 -118.9(8) .
C27' Fe2 C24 C25 63.51(10) .
C26' Fe2 C24 C25 115.06(19) .
C32 Fe2 C24 C25 -133.5(4) .
C29 Fe2 C24 C25 -58.8(7) .
C27 Fe2 C24 C25 81.55(19) .
C23' Fe2 C24 C25 23.79(7) .
C30 Fe2 C24 C25 175(3) .
C28 Fe2 C24 C25 -91.3(5) .
C26 Fe2 C24 C25 37.38(12) .
C23 Fe2 C24 C25 119.62(15) .
C25' Fe2 C24 C25 89.6(3) .
C31 Fe2 C24 C25 -170.2(6) .
C27' Fe2 C24 C23 -56.11(8) .
C26' Fe2 C24 C23 -4.6 .
C32 Fe2 C24 C23 106.8(4) .
C29 Fe2 C24 C23 -178.4(7) .
C27 Fe2 C24 C23 -38.07(12) .
C23' Fe2 C24 C23 -95.83(16) .
C30 Fe2 C24 C23 55(3) .
C28 Fe2 C24 C23 149.1(5) .
C26 Fe2 C24 C23 -82.24(17) .
C25' Fe2 C24 C23 -29.98(17) .
C31 Fe2 C24 C23 70.2(5) .
C23 C24 C25 C26 0.0 .
Fe2 C24 C25 C26 -58.4(2) .
C23 C24 C25 Fe2 58.4(2) .
C27' Fe2 C25 C26 90.15(13) .
C26' Fe2 C25 C26 71.8(2) .
C32 Fe2 C25 C26 -175.4(5) .
C29 Fe2 C25 C26 -92.5(5) .
C27 Fe2 C25 C26 38.03(13) .
C23' Fe2 C25 C26 -1.9 .
C30 Fe2 C25 C26 -58.8(9) .
C28 Fe2 C25 C26 -136.3(5) .
C23 Fe2 C25 C26 82.23(18) .
C25' Fe2 C25 C26 31.55(19) .
C31 Fe2 C25 C26 158.7(17) .
C27' Fe2 C25 C24 -29.51(6) .
C26' Fe2 C25 C24 -47.87(18) .
C32 Fe2 C25 C24 64.9(5) .
C29 Fe2 C25 C24 147.8(5) .
C27 Fe2 C25 C24 -81.63(19) .
C23' Fe2 C25 C24 -121.53(12) .
C30 Fe2 C25 C24 -178.5(8) .
C28 Fe2 C25 C24 104.0(5) .
C26 Fe2 C25 C24 -119.66(14) .
C23 Fe2 C25 C24 -37.43(13) .
C25' Fe2 C25 C24 -88.1(3) .
C31 Fe2 C25 C24 39.0(17) .
C24 C25 C26 C27 0.0 .
Fe2 C25 C26 C27 -59.1(3) .
C24 C25 C26 Fe2 59.1(3) .
C27' Fe2 C26 C25 -47.43(11) .
C26' Fe2 C26 C25 -94.3(2) .
C32 Fe2 C26 C25 20(2) .
C29 Fe2 C26 C25 106.4(5) .
C27 Fe2 C26 C25 -118.96(16) .
C23' Fe2 C26 C25 2.4 .
C30 Fe2 C26 C25 149.9(5) .
C28 Fe2 C26 C25 63.6(6) .
C23 Fe2 C26 C25 -80.78(19) .
C25' Fe2 C26 C25 -139.8(2) .
C31 Fe2 C26 C25 -171.2(8) .
C27' Fe2 C26 C27 71.53(14) .
C26' Fe2 C26 C27 24.71(11) .
C32 Fe2 C26 C27 139(2) .
C29 Fe2 C26 C27 -134.6(5) .
C23' Fe2 C26 C27 121.35(13) .
C30 Fe2 C26 C27 -91.1(5) .
C28 Fe2 C26 C27 -177.5(6) .
C23 Fe2 C26 C27 38.18(12) .
C25' Fe2 C26 C27 -20.8 .
C31 Fe2 C26 C27 -52.2(7) .
C25 C26 C27 C23 0.0 .
Fe2 C26 C27 C23 -60.4(3) .
C25 C26 C27 Fe2 60.4(3) .
C24 C23 C27 C26 0.0 .
C33 C23 C27 C26 178.3(8) .
Fe2 C23 C27 C26 60.5(3) .
C24 C23 C27 Fe2 -60.5(3) .
C33 C23 C27 Fe2 117.8(7) .
C27' Fe2 C27 C26 -73.58(13) .
C26' Fe2 C27 C26 -134.69(16) .
C32 Fe2 C27 C26 -167.6(9) .
C29 Fe2 C27 C26 69.1(5) .
C23' Fe2 C27 C26 -19.16(5) .
C30 Fe2 C27 C26 109.1(5) .
C28 Fe2 C27 C26 16(4) .
C23 Fe2 C27 C26 -118.51(15) .
C25' Fe2 C27 C26 123.27(12) .
C31 Fe2 C27 C26 154.0(5) .
C27' Fe2 C27 C23 44.93(11) .
C26' Fe2 C27 C23 -16.2 .
C32 Fe2 C27 C23 -49.0(8) .
C29 Fe2 C27 C23 -172.4(5) .
C23' Fe2 C27 C23 99.35(16) .
C30 Fe2 C27 C23 -132.4(5) .
C28 Fe2 C27 C23 135(4) .
C26 Fe2 C27 C23 118.51(15) .
C25' Fe2 C27 C23 -118.22(11) .
C31 Fe2 C27 C23 -87.5(5) .
C27' Fe2 C23' C24' 119.89(16) .
C26' Fe2 C23' C24' 80.3(2) .
C32 Fe2 C23' C24' -169.6(8) .
C29 Fe2 C23' C24' -79.8(5) .
C27 Fe2 C23' C24' 49.01(10) .
C30 Fe2 C23' C24' -36.3(6) .
C28 Fe2 C23' C24' -126.4(5) .
C26 Fe2 C23' C24' 3.7 .
C23 Fe2 C23' C24' 93.4(2) .
C25' Fe2 C23' C24' 35.99(13) .
C31 Fe2 C23' C24' 18.8(19) .
C26' Fe2 C23' C27' -39.58(13) .
C32 Fe2 C23' C27' 70.5(8) .
C29 Fe2 C23' C27' 160.3(5) .
C27 Fe2 C23' C27' -70.88(13) .
C30 Fe2 C23' C27' -156.2(6) .
C28 Fe2 C23' C27' 113.7(5) .
C26 Fe2 C23' C27' -116.16(13) .
C23 Fe2 C23' C27' -26.54(9) .
C25' Fe2 C23' C27' -83.90(19) .
C31 Fe2 C23' C27' -101.0(19) .
C27' C23' C24' C25' 0.0 .
Fe2 C23' C24' C25' -56.2(3) .
C27' C23' C24' Fe2 56.2(3) .
C27' Fe2 C24' C23' -38.18(13) .
C26' Fe2 C24' C23' -84.08(18) .
C32 Fe2 C24' C23' 159.3(17) .
C29 Fe2 C24' C23' 113.8(4) .
C27 Fe2 C24' C23' -89.43(12) .
C30 Fe2 C24' C23' 154.1(4) .
C28 Fe2 C24' C23' 87.2(6) .
C26 Fe2 C24' C23' -2.9 .
C23 Fe2 C24' C23' -72.54(17) .
C25' Fe2 C24' C23' -121.73(15) .
C31 Fe2 C24' C23' -175.0(5) .
C27' Fe2 C24' C25' 83.6(2) .
C26' Fe2 C24' C25' 37.65(13) .
C32 Fe2 C24' C25' -78.9(17) .
C29 Fe2 C24' C25' -124.4(5) .
C27 Fe2 C24' C25' 32.30(5) .
C23' Fe2 C24' C25' 121.73(15) .
C30 Fe2 C24' C25' -84.2(5) .
C28 Fe2 C24' C25' -151.0(6) .
C26 Fe2 C24' C25' 118.81(12) .
C23 Fe2 C24' C25' 49.19(16) .
C31 Fe2 C24' C25' -53.3(5) .
C23' C24' C25' C26' 0.0 .
Fe2 C24' C25' C26' -55.7(2) .
C23' C24' C25' Fe2 55.7(2) .
C27' Fe2 C25' C24' -80.94(19) .
C26' Fe2 C25' C24' -120.46(13) .
C32 Fe2 C25' C24' 160.5(6) .
C29 Fe2 C25' C24' 70.6(4) .
C27 Fe2 C25' C24' -67.14(6) .
C23' Fe2 C25' C24' -36.15(13) .
C30 Fe2 C25' C24' 99.7(5) .
C28 Fe2 C25' C24' 93.2(13) .
C26 Fe2 C25' C24' -24.67(7) .
C23 Fe2 C25' C24' -113.44(14) .
C31 Fe2 C25' C24' 140.2(5) .
C27' Fe2 C25' C26' 39.51(14) .
C32 Fe2 C25' C26' -79.0(6) .
C29 Fe2 C25' C26' -168.9(4) .
C27 Fe2 C25' C26' 53.32(7) .
C23' Fe2 C25' C26' 84.30(17) .
C30 Fe2 C25' C26' -139.8(5) .
C28 Fe2 C25' C26' -146.4(13) .
C26 Fe2 C25' C26' 95.78(14) .
C23 Fe2 C25' C26' 7.0 .
C31 Fe2 C25' C26' -99.3(4) .
C24' C25' C26' C27' 0.0 .
Fe2 C25' C26' C27' -59.4(2) .
C24' C25' C26' C33 -174.5(8) .
Fe2 C25' C26' C33 126.1(7) .
C24' C25' C26' Fe2 59.4(2) .
C27' Fe2 C26' C25' -118.11(16) .
C32 Fe2 C26' C25' 129.8(5) .
C29 Fe2 C26' C25' 30.0(11) .
C27 Fe2 C26' C25' -30.6 .
C23' Fe2 C26' C25' -79.4(2) .
C30 Fe2 C26' C25' 49.9(6) .
C28 Fe2 C26' C25' 156.5(9) .
C26 Fe2 C26' C25' -60.80(16) .
C23 Fe2 C26' C25' -153.32(5) .
C31 Fe2 C26' C25' 89.7(5) .
C32 Fe2 C26' C27' -112.1(5) .
C29 Fe2 C26' C27' 148.1(11) .
C27 Fe2 C26' C27' 87.55(11) .
C23' Fe2 C26' C27' 38.74(11) .
C30 Fe2 C26' C27' 168.0(5) .
C28 Fe2 C26' C27' -85.4(9) .
C26 Fe2 C26' C27' 57.31(12) .
C23 Fe2 C26' C27' -35.21(14) .
C25' Fe2 C26' C27' 118.11(16) .
C31 Fe2 C26' C27' -152.2(5) .
C27' Fe2 C26' C33 114.5(10) .
C32 Fe2 C26' C33 2.5(11) .
C29 Fe2 C26' C33 -97.3(15) .
C27 Fe2 C26' C33 -157.9(10) .
C23' Fe2 C26' C33 153.3(10) .
C30 Fe2 C26' C33 -77.5(11) .
C28 Fe2 C26' C33 29.2(15) .
C26 Fe2 C26' C33 171.8(10) .
C23 Fe2 C26' C33 79.3(11) .
C25' Fe2 C26' C33 -127.3(11) .
C31 Fe2 C26' C33 -37.7(11) .
C24' C23' C27' C26' 0.0 .
Fe2 C23' C27' C26' 60.3(3) .
C24' C23' C27' Fe2 -60.4(3) .
C25' C26' C27' C23' 0.0 .
C33 C26' C27' C23' 175.0(7) .
Fe2 C26' C27' C23' -62.5(3) .
C25' C26' C27' Fe2 62.5(3) .
C33 C26' C27' Fe2 -122.6(7) .
C26' Fe2 C27' C23' 117.83(17) .
C32 Fe2 C27' C23' -148.2(5) .
C29 Fe2 C27' C23' -40.5(9) .
C27 Fe2 C27' C23' 73.42(13) .
C30 Fe2 C27' C23' 81.7(16) .
C28 Fe2 C27' C23' -98.0(5) .
C26 Fe2 C27' C23' 20.2 .
C23 Fe2 C27' C23' 131.04(13) .
C25' Fe2 C27' C23' 79.51(19) .
C31 Fe2 C27' C23' 161.6(7) .
C32 Fe2 C27' C26' 94.0(5) .
C29 Fe2 C27' C26' -158.4(10) .
C27 Fe2 C27' C26' -44.41(8) .
C23' Fe2 C27' C26' -117.83(17) .
C30 Fe2 C27' C26' -36.2(15) .
C28 Fe2 C27' C26' 144.2(6) .
C26 Fe2 C27' C26' -97.59(17) .
C23 Fe2 C27' C26' 13.21(6) .
C25' Fe2 C27' C26' -38.32(12) .
C31 Fe2 C27' C26' 43.8(7) .
C27' Fe2 C28 C32 -98.8(7) .
C26' Fe2 C28 C32 -38.5(11) .
C29 Fe2 C28 C32 118.0(9) .
C27 Fe2 C28 C32 177(4) .
C23' Fe2 C28 C32 -150.5(7) .
C30 Fe2 C28 C32 81.3(7) .
C26 Fe2 C28 C32 -168.8(7) .
C23 Fe2 C28 C32 -54.7(9) .
C25' Fe2 C28 C32 88.3(16) .
C31 Fe2 C28 C32 36.9(6) .
C27' Fe2 C28 C29 143.1(6) .
C26' Fe2 C28 C29 -156.5(8) .
C32 Fe2 C28 C29 -118.0(9) .
C27 Fe2 C28 C29 59(4) .
C23' Fe2 C28 C29 91.5(7) .
C30 Fe2 C28 C29 -36.8(6) .
C26 Fe2 C28 C29 73.2(8) .
C23 Fe2 C28 C29 -172.8(6) .
C25' Fe2 C28 C29 -29.7(18) .
C31 Fe2 C28 C29 -81.1(6) .
C32 C28 C29 C30 1.7(11) .
Fe2 C28 C29 C30 60.6(7) .
C32 C28 C29 Fe2 -58.9(6) .
C27' Fe2 C29 C30 156.8(9) .
C26' Fe2 C29 C30 26.6(15) .
C32 Fe2 C29 C30 -81.7(7) .
C27 Fe2 C29 C30 68.4(9) .
C23' Fe2 C29 C30 128.3(8) .
C28 Fe2 C29 C30 -119.6(10) .
C26 Fe2 C29 C30 109.5(8) .
C23 Fe2 C29 C30 20(4) .
C25' Fe2 C29 C30 49.4(9) .
C31 Fe2 C29 C30 -38.7(7) .
C27' Fe2 C29 C28 -83.6(11) .
C26' Fe2 C29 C28 146.2(10) .
C32 Fe2 C29 C28 37.9(6) .
C27 Fe2 C29 C28 -172.0(6) .
C23' Fe2 C29 C28 -112.1(7) .
C30 Fe2 C29 C28 119.6(10) .
C26 Fe2 C29 C28 -130.9(7) .
C23 Fe2 C29 C28 140(3) .
C25' Fe2 C29 C28 169.0(6) .
C31 Fe2 C29 C28 81.0(7) .
C28 C29 C30 C31 0.1(12) .
Fe2 C29 C30 C31 60.4(7) .
C28 C29 C30 Fe2 -60.3(7) .
C27' Fe2 C30 C29 -141.6(12) .
C26' Fe2 C30 C29 -170.0(6) .
C32 Fe2 C30 C29 81.6(7) .
C27 Fe2 C30 C29 -134.7(7) .
C23' Fe2 C30 C29 -77.1(8) .
C28 Fe2 C30 C29 38.1(7) .
C26 Fe2 C30 C29 -89.9(8) .
C23 Fe2 C30 C29 -176.8(6) .
C25' Fe2 C30 C29 -139.6(8) .
C31 Fe2 C30 C29 118.2(10) .
C27' Fe2 C30 C31 100.2(14) .
C26' Fe2 C30 C31 71.8(7) .
C32 Fe2 C30 C31 -36.7(6) .
C29 Fe2 C30 C31 -118.2(10) .
C27 Fe2 C30 C31 107.1(6) .
C23' Fe2 C30 C31 164.7(6) .
C28 Fe2 C30 C31 -80.1(7) .
C26 Fe2 C30 C31 151.9(6) .
C23 Fe2 C30 C31 65.0(8) .
C25' Fe2 C30 C31 102.2(7) .
C29 C30 C31 C32 -1.9(12) .
Fe2 C30 C31 C32 57.8(7) .
C29 C30 C31 Fe2 -59.7(7) .
C27' Fe2 C31 C32 86.7(8) .
C26' Fe2 C31 C32 115.6(7) .
C29 Fe2 C31 C32 -82.3(7) .
C27 Fe2 C31 C32 147.5(6) .
C23' Fe2 C31 C32 173.9(16) .
C30 Fe2 C31 C32 -119.9(9) .
C28 Fe2 C31 C32 -37.4(6) .
C26 Fe2 C31 C32 -176.9(7) .
C23 Fe2 C31 C32 103.8(7) .
C25' Fe2 C31 C32 157.7(7) .
C27' Fe2 C31 C30 -153.5(7) .
C26' Fe2 C31 C30 -124.6(7) .
C32 Fe2 C31 C30 119.9(9) .
C29 Fe2 C31 C30 37.6(6) .
C27 Fe2 C31 C30 -92.7(7) .
C23' Fe2 C31 C30 -66(2) .
C28 Fe2 C31 C30 82.5(7) .
C26 Fe2 C31 C30 -57.0(10) .
C23 Fe2 C31 C30 -136.3(7) .
C25' Fe2 C31 C30 -82.4(7) .
C29 C28 C32 C31 -2.9(11) .
Fe2 C28 C32 C31 -61.4(7) .
C29 C28 C32 Fe2 58.4(7) .
C30 C31 C32 C28 3.0(11) .
Fe2 C31 C32 C28 60.9(7) .
C30 C31 C32 Fe2 -57.8(7) .
C27' Fe2 C32 C28 112.2(7) .
C26' Fe2 C32 C28 161.5(6) .
C29 Fe2 C32 C28 -38.9(6) .
C27 Fe2 C32 C28 -179.3(8) .
C23' Fe2 C32 C28 63.1(10) .
C30 Fe2 C32 C28 -81.9(7) .
C26 Fe2 C32 C28 52(2) .
C23 Fe2 C32 C28 148.2(6) .
C25' Fe2 C32 C28 -152.0(7) .
C31 Fe2 C32 C28 -119.7(9) .
C27' Fe2 C32 C31 -128.1(6) .
C26' Fe2 C32 C31 -78.9(7) .
C29 Fe2 C32 C31 80.8(7) .
C27 Fe2 C32 C31 -59.6(11) .
C23' Fe2 C32 C31 -177.2(7) .
C30 Fe2 C32 C31 37.7(6) .
C28 Fe2 C32 C31 119.7(9) .
C26 Fe2 C32 C31 171.6(19) .
C23 Fe2 C32 C31 -92.1(7) .
C25' Fe2 C32 C31 -32.3(10) .
C24 C23 C33 C34 36.6(12) .
C27 C23 C33 C34 -141.4(8) .
Fe2 C23 C33 C34 -56.5(12) .
C24 C23 C33 C26' 157.8(5) .
C27 C23 C33 C26' -20.1(5) .
Fe2 C23 C33 C26' 64.7(7) .
C25' C26' C33 C34 -120.1(9) .
C27' C26' C33 C34 66.1(12) .
Fe2 C26' C33 C34 -20.4(15) .
C25' C26' C33 C23 172.9(4) .
C27' C26' C33 C23 -0.9(5) .
Fe2 C26' C33 C23 -87.3(8) .
Ca1 O4 C34 O3 7(3) .
Ca1 O4 C34 C33 -175.6(15) .
Zn1 O3 C34 O4 4.8(13) .
Zn1 O3 C34 C33 -172.7(6) .
C23 C33 C34 O4 129.0(10) .
C26' C33 C34 O4 112.1(11) .
C23 C33 C34 O3 -53.3(12) .
C26' C33 C34 O3 -70.2(13) .
C42' Fe3 C35 C39 -39.6(15) .
C40' Fe3 C35 C39 169.6(8) .
C38 Fe3 C35 C39 37.3(6) .
C37 Fe3 C35 C39 80.7(6) .
C36 Fe3 C35 C39 117.3(8) .
C43 Fe3 C35 C39 164(3) .
C42 Fe3 C35 C39 -59.4(9) .
C44 Fe3 C35 C39 -175.2(8) .
C41 Fe3 C35 C39 -94.3(9) .
C43' Fe3 C35 C39 -72.9(9) .
C42' Fe3 C35 C36 -156.9(12) .
C40' Fe3 C35 C36 52.3(11) .
C38 Fe3 C35 C36 -80.0(6) .
C37 Fe3 C35 C36 -36.6(6) .
C39 Fe3 C35 C36 -117.3(8) .
C43 Fe3 C35 C36 46(3) .
C42 Fe3 C35 C36 -176.7(7) .
C44 Fe3 C35 C36 67.5(9) .
C41 Fe3 C35 C36 148.4(8) .
C43' Fe3 C35 C36 169.8(8) .
C42' Fe3 C35 C45 80.4(15) .
C40' Fe3 C35 C45 -70.4(12) .
C38 Fe3 C35 C45 157.4(9) .
C37 Fe3 C35 C45 -159.2(9) .
C39 Fe3 C35 C45 120.0(10) .
C36 Fe3 C35 C45 -122.7(10) .
C43 Fe3 C35 C45 -76(3) .
C42 Fe3 C35 C45 60.6(11) .
C44 Fe3 C35 C45 -55.2(10) .
C41 Fe3 C35 C45 25.8(10) .
C43' Fe3 C35 C45 47.2(10) .
C39 C35 C36 C37 0.4(10) .
C45 C35 C36 C37 -178.0(8) .
Fe3 C35 C36 C37 59.6(7) .
C39 C35 C36 Fe3 -59.2(6) .
C45 C35 C36 Fe3 122.4(9) .
C42' Fe3 C36 C37 46.4(12) .
C40' Fe3 C36 C37 84.4(9) .
C38 Fe3 C36 C37 -36.7(6) .
C39 Fe3 C36 C37 -80.9(6) .
C43 Fe3 C36 C37 67.4(9) .
C42 Fe3 C36 C37 42(4) .
C35 Fe3 C36 C37 -119.3(8) .
C44 Fe3 C36 C37 106.3(9) .
C41 Fe3 C36 C37 -175.3(8) .
C43' Fe3 C36 C37 -154.0(15) .
C42' Fe3 C36 C35 165.7(8) .
C40' Fe3 C36 C35 -156.3(7) .
C38 Fe3 C36 C35 82.7(6) .
C37 Fe3 C36 C35 119.3(8) .
C39 Fe3 C36 C35 38.4(5) .
C43 Fe3 C36 C35 -173.3(7) .
C42 Fe3 C36 C35 162(3) .
C44 Fe3 C36 C35 -134.3(8) .
C41 Fe3 C36 C35 -56.0(10) .
C43' Fe3 C36 C35 -34.7(18) .
C35 C36 C37 C38 -0.4(12) .
Fe3 C36 C37 C38 59.1(8) .
C35 C36 C37 Fe3 -59.5(6) .
C42' Fe3 C37 C36 -157.8(8) .
C40' Fe3 C37 C36 -113.4(8) .
C38 Fe3 C37 C36 121.1(9) .
C39 Fe3 C37 C36 82.5(6) .
C43 Fe3 C37 C36 -134.2(8) .
C42 Fe3 C37 C36 -174.0(7) .
C35 Fe3 C37 C36 38.6(5) .
C44 Fe3 C37 C36 -89.8(8) .
C41 Fe3 C37 C36 146(4) .
C43' Fe3 C37 C36 165.9(8) .
C42' Fe3 C37 C38 81.0(9) .
C40' Fe3 C37 C38 125.5(9) .
C39 Fe3 C37 C38 -38.7(6) .
C36 Fe3 C37 C38 -121.1(9) .
C43 Fe3 C37 C38 104.7(9) .
C42 Fe3 C37 C38 64.9(9) .
C35 Fe3 C37 C38 -82.5(6) .
C44 Fe3 C37 C38 149.0(9) .
C41 Fe3 C37 C38 25(5) .
C43' Fe3 C37 C38 44.8(12) .
C36 C37 C38 C39 0.3(13) .
Fe3 C37 C38 C39 59.7(7) .
C36 C37 C38 Fe3 -59.4(8) .
C42' Fe3 C38 C37 -116.0(9) .
C40' Fe3 C38 C37 -74.7(9) .
C39 Fe3 C38 C37 118.0(9) .
C36 Fe3 C38 C37 35.9(6) .
C43 Fe3 C38 C37 -93.0(9) .
C42 Fe3 C38 C37 -137.5(8) .
C35 Fe3 C38 C37 81.0(7) .
C44 Fe3 C38 C37 -55.1(11) .
C41 Fe3 C38 C37 -177.1(7) .
C43' Fe3 C38 C37 -158.8(8) .
C42' Fe3 C38 C39 126.1(9) .
C40' Fe3 C38 C39 167.3(7) .
C37 Fe3 C38 C39 -118.0(9) .
C36 Fe3 C38 C39 -82.0(6) .
C43 Fe3 C38 C39 149.0(8) .
C42 Fe3 C38 C39 104.5(8) .
C35 Fe3 C38 C39 -37.0(6) .
C44 Fe3 C38 C39 -173.1(7) .
C41 Fe3 C38 C39 64.9(9) .
C43' Fe3 C38 C39 83.3(9) .
C36 C35 C39 C38 -0.2(11) .
C45 C35 C39 C38 178.3(8) .
Fe3 C35 C39 C38 -59.2(7) .
C36 C35 C39 Fe3 59.0(6) .
C45 C35 C39 Fe3 -122.6(9) .
C37 C38 C39 C35 0.0(12) .
Fe3 C38 C39 C35 59.8(7) .
C37 C38 C39 Fe3 -59.9(7) .
C42' Fe3 C39 C35 167.0(7) .
C40' Fe3 C39 C35 -162.2(12) .
C38 Fe3 C39 C35 -120.2(9) .
C37 Fe3 C39 C35 -82.2(6) .
C36 Fe3 C39 C35 -39.5(5) .
C43 Fe3 C39 C35 -176.6(7) .
C42 Fe3 C39 C35 146.2(8) .
C44 Fe3 C39 C35 28(3) .
C41 Fe3 C39 C35 102.4(8) .
C43' Fe3 C39 C35 125.9(8) .
C42' Fe3 C39 C38 -72.8(9) .
C40' Fe3 C39 C38 -42.0(17) .
C37 Fe3 C39 C38 38.1(6) .
C36 Fe3 C39 C38 80.7(7) .
C43 Fe3 C39 C38 -56.4(10) .
C42 Fe3 C39 C38 -93.6(9) .
C35 Fe3 C39 C38 120.2(9) .
C44 Fe3 C39 C38 148(3) .
C41 Fe3 C39 C38 -137.3(9) .
C43' Fe3 C39 C38 -113.9(9) .
C42' Fe3 C40 C41 -58.4(2) .
C40' Fe3 C40 C41 -100.4(2) .
C38 Fe3 C40 C41 45(4) .
C37 Fe3 C40 C41 -177.6(7) .
C39 Fe3 C40 C41 66.8(6) .
C36 Fe3 C40 C41 148.9(6) .
C43 Fe3 C40 C41 -81.8(2) .
C42 Fe3 C40 C41 -37.48(14) .
C35 Fe3 C40 C41 104.5(7) .
C44 Fe3 C40 C41 -119.78(17) .
C43' Fe3 C40 C41 -16.91(7) .
C42' Fe3 C40 C44 61.4(2) .
C40' Fe3 C40 C44 19.37(8) .
C38 Fe3 C40 C44 165(4) .
C37 Fe3 C40 C44 -57.9(7) .
C39 Fe3 C40 C44 -173.4(7) .
C36 Fe3 C40 C44 -91.3(6) .
C43 Fe3 C40 C44 38.01(14) .
C42 Fe3 C40 C44 82.3(2) .
C35 Fe3 C40 C44 -135.8(7) .
C41 Fe3 C40 C44 119.78(17) .
C43' Fe3 C40 C44 102.9(2) .
C44 C40 C41 C42 0.0 .
Fe3 C40 C41 C42 58.3(3) .
C44 C40 C41 Fe3 -58.3(3) .
C42' Fe3 C41 C40 104.7(2) .
C40' Fe3 C41 C40 61.1(2) .
C38 Fe3 C41 C40 -174.0(7) .
C37 Fe3 C41 C40 163(4) .
C39 Fe3 C41 C40 -134.9(7) .
C36 Fe3 C41 C40 -54.4(7) .
C43 Fe3 C41 C40 81.6(2) .
C42 Fe3 C41 C40 119.71(17) .
C35 Fe3 C41 C40 -91.3(7) .
C44 Fe3 C41 C40 37.39(15) .
C43' Fe3 C41 C40 139.40(14) .
C42' Fe3 C41 C42 -15.01(7) .
C40' Fe3 C41 C42 -58.6(2) .
C38 Fe3 C41 C42 66.3(7) .
C37 Fe3 C41 C42 44(4) .
C39 Fe3 C41 C42 105.4(7) .
C36 Fe3 C41 C42 -174.2(7) .
C43 Fe3 C41 C42 -38.08(15) .
C35 Fe3 C41 C42 149.0(7) .
C44 Fe3 C41 C42 -82.3(2) .
C43' Fe3 C41 C42 19.69(6) .
C40 C41 C42 C43 0.0 .
Fe3 C41 C42 C43 59.1(3) .
C40 C41 C42 Fe3 -59.1(3) .
C42' Fe3 C42 C43 22.83(6) .
C40' Fe3 C42 C43 -16.75(7) .
C38 Fe3 C42 C43 104.5(8) .
C37 Fe3 C42 C43 65.8(7) .
C39 Fe3 C42 C43 148.9(7) .
C36 Fe3 C42 C43 28(4) .
C35 Fe3 C42 C43 -173.0(8) .
C44 Fe3 C42 C43 -38.13(14) .
C41 Fe3 C42 C43 -119.02(17) .
C43' Fe3 C42 C43 -140.50(14) .
C42' Fe3 C42 C41 141.84(15) .
C40' Fe3 C42 C41 102.3(2) .
C38 Fe3 C42 C41 -136.4(8) .
C37 Fe3 C42 C41 -175.2(7) .
C39 Fe3 C42 C41 -92.1(7) .
C36 Fe3 C42 C41 147(4) .
C43 Fe3 C42 C41 119.02(17) .
C35 Fe3 C42 C41 -54.0(7) .
C44 Fe3 C42 C41 80.9(2) .
C43' Fe3 C42 C41 -21.48(7) .
C41 C42 C43 C44 0.0 .
Fe3 C42 C43 C44 60.2(3) .
C41 C42 C43 Fe3 -60.2(3) .
C42' Fe3 C43 C42 -20.69(5) .
C40' Fe3 C43 C42 134.60(15) .
C38 Fe3 C43 C42 -93.6(8) .
C37 Fe3 C43 C42 -137.2(8) .
C39 Fe3 C43 C42 -56.6(8) .
C36 Fe3 C43 C42 -176.0(7) .
C35 Fe3 C43 C42 142(3) .
C44 Fe3 C43 C42 118.67(17) .
C41 Fe3 C43 C42 37.67(14) .
C43' Fe3 C43 C42 15.28(7) .
C42' Fe3 C43 C44 -139.36(15) .
C40' Fe3 C43 C44 15.93(5) .
C38 Fe3 C43 C44 147.7(8) .
C37 Fe3 C43 C44 104.1(8) .
C39 Fe3 C43 C44 -175.3(8) .
C36 Fe3 C43 C44 65.3(7) .
C42 Fe3 C43 C44 -118.67(17) .
C35 Fe3 C43 C44 24(3) .
C41 Fe3 C43 C44 -81.0(2) .
C43' Fe3 C43 C44 -103.4(2) .
C42 C43 C44 C40 0.0 .
Fe3 C43 C44 C40 60.1(3) .
C42 C43 C44 Fe3 -60.1(3) .
C41 C40 C44 C43 0.0 .
Fe3 C40 C44 C43 -58.9(3) .
C41 C40 C44 Fe3 58.9(3) .
C42' Fe3 C44 C43 17.10(8) .
C40' Fe3 C44 C43 -13.9 .
C38 Fe3 C44 C43 -58.1(8) .
C37 Fe3 C44 C43 -93.8(7) .
C39 Fe3 C44 C43 159(3) .
C36 Fe3 C44 C43 -135.9(7) .
C42 Fe3 C44 C43 38.17(15) .
C35 Fe3 C44 C43 -176.3(6) .
C41 Fe3 C44 C43 81.9(2) .
C43' Fe3 C44 C43 59.1(2) .
C42' Fe3 C44 C40 -102.0(2) .
C40' Fe3 C44 C40 -133.03(14) .
C38 Fe3 C44 C40 -177.2(8) .
C37 Fe3 C44 C40 147.1(7) .
C39 Fe3 C44 C40 40(3) .
C36 Fe3 C44 C40 105.0(7) .
C43 Fe3 C44 C40 -119.13(17) .
C42 Fe3 C44 C40 -81.0(2) .
C35 Fe3 C44 C40 64.6(6) .
C41 Fe3 C44 C40 -37.18(14) .
C43' Fe3 C44 C40 -60.0(2) .
C42' Fe3 C40' C41' -118.30(16) .
C38 Fe3 C40' C41' 169.7(7) .
C37 Fe3 C40' C41' 128.5(8) .
C39 Fe3 C40' C41' -157.0(15) .
C36 Fe3 C40' C41' 86.6(7) .
C43 Fe3 C40' C41' -132.54(12) .
C42 Fe3 C40' C41' -98.35(18) .
C35 Fe3 C40' C41' 49.5(9) .
C44 Fe3 C40' C41' 19.54(6) .
C41 Fe3 C40' C41' -56.45(19) .
C43' Fe3 C40' C41' -80.1(2) .
C38 Fe3 C40' C42' -72.0(7) .
C37 Fe3 C40' C42' -113.2(8) .
C39 Fe3 C40' C42' -38.7(15) .
C36 Fe3 C40' C42' -155.1(7) .
C43 Fe3 C40' C42' -14.23(7) .
C42 Fe3 C40' C42' 19.96(7) .
C35 Fe3 C40' C42' 167.8(9) .
C44 Fe3 C40' C42' 137.85(14) .
C41 Fe3 C40' C42' 61.85(19) .
C43' Fe3 C40' C42' 38.21(14) .
C42' C40' C41' C44' 0.0 .
Fe3 C40' C41' C44' 59.9(3) .
C42' C40' C41' Fe3 -59.9(3) .
C42' Fe3 C41' C44' -80.9(2) .
C40' Fe3 C41' C44' -119.69(18) .
C38 Fe3 C41' C44' -155.3(18) .
C37 Fe3 C41' C44' 167.8(7) .
C39 Fe3 C41' C44' 47.5(9) .
C36 Fe3 C41' C44' 127.9(7) .
C43 Fe3 C41' C44' -102.24(19) .
C42 Fe3 C41' C44' -58.65(18) .
C35 Fe3 C41' C44' 83.1(7) .
C44 Fe3 C41' C44' -140.84(14) .
C41 Fe3 C41' C44' -15.83(7) .
C43' Fe3 C41' C44' -36.69(14) .
C42' Fe3 C41' C40' 38.80(15) .
C38 Fe3 C41' C40' -35.6(18) .
C37 Fe3 C41' C40' -72.5(7) .
C39 Fe3 C41' C40' 167.2(9) .
C36 Fe3 C41' C40' -112.4(7) .
C43 Fe3 C41' C40' 17.44(6) .
C42 Fe3 C41' C40' 61.04(19) .
C35 Fe3 C41' C40' -157.2(7) .
C44 Fe3 C41' C40' -21.15(7) .
C41 Fe3 C41' C40' 103.9(2) .
C43' Fe3 C41' C40' 83.0(2) .
C40' C41' C44' C43' 0.0 .
Fe3 C41' C44' C43' 57.4(3) .
C40' C41' C44' Fe3 -57.4(3) .
C42' Fe3 C44' C43' -37.82(15) .
C40' Fe3 C44' C43' -82.8(2) .
C38 Fe3 C44' C43' 46.7(9) .
C37 Fe3 C44' C43' -163.8(15) .
C39 Fe3 C44' C43' 82.2(7) .
C36 Fe3 C44' C43' 166.4(6) .
C43 Fe3 C44' C43' -62.1(2) .
C42 Fe3 C44' C43' -19.63(7) .
C35 Fe3 C44' C43' 124.9(7) .
C44 Fe3 C44' C43' -105.1(2) .
C41 Fe3 C44' C43' 15.37(5) .
C42' Fe3 C44' C41' 82.8(2) .
C40' Fe3 C44' C41' 37.81(15) .
C38 Fe3 C44' C41' 167.3(9) .
C37 Fe3 C44' C41' -43.2(15) .
C39 Fe3 C44' C41' -157.2(7) .
C36 Fe3 C44' C41' -72.9(6) .
C43 Fe3 C44' C41' 58.50(19) .
C42 Fe3 C44' C41' 100.98(19) .
C35 Fe3 C44' C41' -114.4(7) .
C44 Fe3 C44' C41' 15.47(7) .
C41 Fe3 C44' C41' 135.98(15) .
C43' Fe3 C44' C41' 120.61(18) .
C41' C44' C43' C42' 0.0 .
Fe3 C44' C43' C42' 57.4(3) .
C41' C44' C43' Fe3 -57.4(3) .
C42' Fe3 C43' C44' 119.68(17) .
C40' Fe3 C43' C44' 80.9(2) .
C38 Fe3 C43' C44' -157.4(7) .
C37 Fe3 C43' C44' 171.5(9) .
C39 Fe3 C43' C44' -114.6(7) .
C36 Fe3 C43' C44' -46.4(14) .
C43 Fe3 C43' C44' 99.19(19) .
C42 Fe3 C43' C44' 128.64(13) .
C35 Fe3 C43' C44' -74.2(6) .
C44 Fe3 C43' C44' 57.7(2) .
C41 Fe3 C43' C44' -12.8 .
C40' Fe3 C43' C42' -38.80(15) .
C38 Fe3 C43' C42' 82.9(7) .
C37 Fe3 C43' C42' 51.8(9) .
C39 Fe3 C43' C42' 125.7(7) .
C36 Fe3 C43' C42' -166.0(14) .
C43 Fe3 C43' C42' -20.49(8) .
C42 Fe3 C43' C42' 8.96(6) .
C35 Fe3 C43' C42' 166.1(6) .
C44 Fe3 C43' C42' -62.0(2) .
C41 Fe3 C43' C42' -132.52(15) .
C44' C43' C42' C40' 0.0 .
Fe3 C43' C42' C40' 59.9(3) .
C44' C43' C42' Fe3 -59.9(3) .
C41' C40' C42' C43' 0.0 .
Fe3 C40' C42' C43' -61.5(3) .
C41' C40' C42' Fe3 61.5(3) .
C40' Fe3 C42' C43' 118.29(17) .
C38 Fe3 C42' C43' -114.1(8) .
C37 Fe3 C42' C43' -155.9(7) .
C39 Fe3 C42' C43' -73.4(7) .
C36 Fe3 C42' C43' 172.3(9) .
C43 Fe3 C42' C43' 130.51(13) .
C42 Fe3 C42' C43' -8.85(6) .
C35 Fe3 C42' C43' -42.7(12) .
C44 Fe3 C42' C43' 101.0(2) .
C41 Fe3 C42' C43' 19.38(7) .
C38 Fe3 C42' C40' 127.6(8) .
C37 Fe3 C42' C40' 85.8(7) .
C39 Fe3 C42' C40' 168.3(7) .
C36 Fe3 C42' C40' 54.0(9) .
C43 Fe3 C42' C40' 12.22(6) .
C42 Fe3 C42' C40' -127.14(13) .
C35 Fe3 C42' C40' -161.0(12) .
C44 Fe3 C42' C40' -17.33(7) .
C41 Fe3 C42' C40' -98.91(19) .
C43' Fe3 C42' C40' -118.29(17) .
C39 C35 C45 C46 -71.4(11) .
C36 C35 C45 C46 106.7(10) .
Fe3 C35 C45 C46 -161.7(6) .
Ca1 O6 C46 O5 36.9(16) .
Ca1 O6 C46 C45 -143.6(8) .
Zn1 O5 C46 O6 -9.4(13) .
Zn1 O5 C46 C45 171.1(5) .
C35 C45 C46 O6 82.5(10) .
C35 C45 C46 O5 -98.0(9) .
C56 Fe4 C47 C48 -90.8(6) .
C51 Fe4 C47 C48 116.8(8) .
C50 Fe4 C47 C48 78.9(6) .
C53 Fe4 C47 C48 -170.5(6) .
C52 Fe4 C47 C48 -131.5(6) .
C54 Fe4 C47 C48 166.8(13) .
C55 Fe4 C47 C48 -62.2(10) .
C49 Fe4 C47 C48 35.2(6) .
C56 Fe4 C47 C51 152.4(6) .
C50 Fe4 C47 C51 -37.9(5) .
C53 Fe4 C47 C51 72.7(7) .
C52 Fe4 C47 C51 111.7(6) .
C54 Fe4 C47 C51 50.0(15) .
C55 Fe4 C47 C51 -179.0(8) .
C48 Fe4 C47 C51 -116.8(8) .
C49 Fe4 C47 C51 -81.7(6) .
C56 Fe4 C47 C57 33.3(9) .
C51 Fe4 C47 C57 -119.1(9) .
C50 Fe4 C47 C57 -157.0(9) .
C53 Fe4 C47 C57 -46.4(9) .
C52 Fe4 C47 C57 -7.4(8) .
C54 Fe4 C47 C57 -69.1(17) .
C55 Fe4 C47 C57 61.9(12) .
C48 Fe4 C47 C57 124.1(10) .
C49 Fe4 C47 C57 159.3(9) .
C51 C47 C48 C49 0.9(10) .
C57 C47 C48 C49 177.7(8) .
Fe4 C47 C48 C49 -59.1(6) .
C51 C47 C48 Fe4 60.0(6) .
C57 C47 C48 Fe4 -123.2(9) .
C56 Fe4 C48 C49 -130.2(7) .
C51 Fe4 C48 C49 82.5(7) .
C50 Fe4 C48 C49 37.8(6) .
C53 Fe4 C48 C49 150.4(13) .
C47 Fe4 C48 C49 121.6(9) .
C52 Fe4 C48 C49 -172.4(6) .
C54 Fe4 C48 C49 -49.0(13) .
C55 Fe4 C48 C49 -86.5(8) .
C56 Fe4 C48 C47 108.2(6) .
C51 Fe4 C48 C47 -39.1(5) .
C50 Fe4 C48 C47 -83.9(6) .
C53 Fe4 C48 C47 28.8(16) .
C52 Fe4 C48 C47 66.0(7) .
C54 Fe4 C48 C47 -170.7(9) .
C55 Fe4 C48 C47 151.8(6) .
C49 Fe4 C48 C47 -121.6(9) .
C47 C48 C49 C50 -0.2(11) .
Fe4 C48 C49 C50 -58.3(6) .
C47 C48 C49 Fe4 58.1(6) .
C56 Fe4 C49 C48 71.0(8) .
C51 Fe4 C49 C48 -81.0(6) .
C50 Fe4 C49 C48 -119.8(9) .
C53 Fe4 C49 C48 -161.1(8) .
C47 Fe4 C49 C48 -36.9(6) .
C52 Fe4 C49 C48 24(2) .
C54 Fe4 C49 C48 158.2(6) .
C55 Fe4 C49 C48 114.2(7) .
C56 Fe4 C49 C50 -169.2(6) .
C51 Fe4 C49 C50 38.7(6) .
C53 Fe4 C49 C50 -41.3(12) .
C47 Fe4 C49 C50 82.9(6) .
C52 Fe4 C49 C50 144.2(16) .
C54 Fe4 C49 C50 -82.0(7) .
C55 Fe4 C49 C50 -126.0(7) .
C48 Fe4 C49 C50 119.8(9) .
C48 C49 C50 C51 -0.6(11) .
Fe4 C49 C50 C51 -59.9(6) .
C48 C49 C50 Fe4 59.3(7) .
C56 Fe4 C50 C49 46(2) .
C51 Fe4 C50 C49 -118.0(8) .
C53 Fe4 C50 C49 161.1(6) .
C47 Fe4 C50 C49 -80.3(6) .
C52 Fe4 C50 C49 -162.5(8) .
C54 Fe4 C50 C49 117.8(7) .
C55 Fe4 C50 C49 77.9(8) .
C48 Fe4 C50 C49 -36.2(6) .
C56 Fe4 C50 C51 163.8(19) .
C53 Fe4 C50 C51 -80.9(6) .
C47 Fe4 C50 C51 37.7(5) .
C52 Fe4 C50 C51 -44.5(10) .
C54 Fe4 C50 C51 -124.2(6) .
C55 Fe4 C50 C51 -164.1(6) .
C48 Fe4 C50 C51 81.8(6) .
C49 Fe4 C50 C51 118.0(8) .
C48 C47 C51 C50 -1.2(9) .
C57 C47 C51 C50 -178.2(8) .
Fe4 C47 C51 C50 59.4(6) .
C48 C47 C51 Fe4 -60.6(6) .
C57 C47 C51 Fe4 122.4(8) .
C49 C50 C51 C47 1.2(10) .
Fe4 C50 C51 C47 -59.8(6) .
C49 C50 C51 Fe4 60.9(6) .
C56 Fe4 C51 C47 -54.5(10) .
C50 Fe4 C51 C47 119.3(7) .
C53 Fe4 C51 C47 -125.1(6) .
C52 Fe4 C51 C47 -83.2(6) .
C54 Fe4 C51 C47 -163.7(6) .
C55 Fe4 C51 C47 178.2(15) .
C48 Fe4 C51 C47 39.1(5) .
C49 Fe4 C51 C47 81.1(6) .
C56 Fe4 C51 C50 -173.7(7) .
C53 Fe4 C51 C50 115.6(6) .
C47 Fe4 C51 C50 -119.3(7) .
C52 Fe4 C51 C50 157.5(6) .
C54 Fe4 C51 C50 77.0(7) .
C55 Fe4 C51 C50 58.9(18) .
C48 Fe4 C51 C50 -80.2(6) .
C49 Fe4 C51 C50 -38.2(5) .
C56 Fe4 C52 C53 117.7(9) .
C51 Fe4 C52 C53 -84.5(7) .
C50 Fe4 C52 C53 -53.9(11) .
C47 Fe4 C52 C53 -126.6(6) .
C54 Fe4 C52 C53 37.2(6) .
C55 Fe4 C52 C53 80.4(7) .
C48 Fe4 C52 C53 -164.6(6) .
C49 Fe4 C52 C53 176.3(15) .
C51 Fe4 C52 C56 157.8(6) .
C50 Fe4 C52 C56 -171.7(7) .
C53 Fe4 C52 C56 -117.7(9) .
C47 Fe4 C52 C56 115.7(7) .
C54 Fe4 C52 C56 -80.5(7) .
C55 Fe4 C52 C56 -37.3(7) .
C48 Fe4 C52 C56 77.6(8) .
C49 Fe4 C52 C56 58.6(19) .
C56 C52 C53 C54 0.3(11) .
Fe4 C52 C53 C54 -59.5(7) .
C56 C52 C53 Fe4 59.7(6) .
C56 Fe4 C53 C52 -38.2(6) .
C51 Fe4 C53 C52 110.6(7) .
C50 Fe4 C53 C52 153.0(6) .
C47 Fe4 C53 C52 70.3(7) .
C54 Fe4 C53 C52 -119.8(9) .
C55 Fe4 C53 C52 -82.2(7) .
C48 Fe4 C53 C52 47.9(17) .
C49 Fe4 C53 C52 -177.8(9) .
C56 Fe4 C53 C54 81.7(7) .
C51 Fe4 C53 C54 -129.5(7) .
C50 Fe4 C53 C54 -87.2(7) .
C47 Fe4 C53 C54 -169.9(6) .
C52 Fe4 C53 C54 119.8(9) .
C55 Fe4 C53 C54 37.7(7) .
C48 Fe4 C53 C54 167.7(12) .
C49 Fe4 C53 C54 -58.0(12) .
C52 C53 C54 C55 -1.0(11) .
Fe4 C53 C54 C55 -60.5(7) .
C52 C53 C54 Fe4 59.6(7) .
C56 Fe4 C54 C55 37.9(7) .
C51 Fe4 C54 C55 -173.2(6) .
C50 Fe4 C54 C55 -130.3(7) .
C53 Fe4 C54 C55 118.5(10) .
C47 Fe4 C54 C55 148.1(12) .
C52 Fe4 C54 C55 81.3(7) .
C48 Fe4 C54 C55 -53.1(13) .
C49 Fe4 C54 C55 -87.3(8) .
C56 Fe4 C54 C53 -80.6(7) .
C51 Fe4 C54 C53 68.3(8) .
C50 Fe4 C54 C53 111.2(7) .
C47 Fe4 C54 C53 29.6(17) .
C52 Fe4 C54 C53 -37.2(6) .
C55 Fe4 C54 C53 -118.5(10) .
C48 Fe4 C54 C53 -171.6(9) .
C49 Fe4 C54 C53 154.2(7) .
C53 C54 C55 C56 1.3(11) .
Fe4 C54 C55 C56 -58.7(7) .
C53 C54 C55 Fe4 60.0(7) .
C51 Fe4 C55 C56 141.6(16) .
C50 Fe4 C55 C56 -170.7(6) .
C53 Fe4 C55 C56 80.7(7) .
C47 Fe4 C55 C56 -41.0(12) .
C52 Fe4 C55 C56 37.0(6) .
C54 Fe4 C55 C56 118.8(9) .
C48 Fe4 C55 C56 -84.3(7) .
C49 Fe4 C55 C56 -127.1(7) .
C56 Fe4 C55 C54 -118.8(9) .
C51 Fe4 C55 C54 23(2) .
C50 Fe4 C55 C54 70.5(8) .
C53 Fe4 C55 C54 -38.1(7) .
C47 Fe4 C55 C54 -159.8(8) .
C52 Fe4 C55 C54 -81.9(7) .
C48 Fe4 C55 C54 156.9(6) .
C49 Fe4 C55 C54 114.1(7) .
C53 C52 C56 C55 0.5(11) .
Fe4 C52 C56 C55 60.4(7) .
C53 C52 C56 Fe4 -59.9(6) .
C54 C55 C56 C52 -1.1(11) .
Fe4 C55 C56 C52 -60.3(7) .
C54 C55 C56 Fe4 59.2(7) .
C51 Fe4 C56 C52 -42.7(11) .
C50 Fe4 C56 C52 158.7(18) .
C53 Fe4 C56 C52 38.5(6) .
C47 Fe4 C56 C52 -79.5(7) .
C54 Fe4 C56 C52 82.4(7) .
C55 Fe4 C56 C52 119.9(10) .
C48 Fe4 C56 C52 -123.9(7) .
C49 Fe4 C56 C52 -163.3(7) .
C51 Fe4 C56 C55 -162.6(7) .
C50 Fe4 C56 C55 39(2) .
C53 Fe4 C56 C55 -81.4(7) .
C47 Fe4 C56 C55 160.6(6) .
C52 Fe4 C56 C55 -119.9(10) .
C54 Fe4 C56 C55 -37.5(6) .
C48 Fe4 C56 C55 116.2(7) .
C49 Fe4 C56 C55 76.8(8) .
C48 C47 C57 C58 22.1(12) .
C51 C47 C57 C58 -161.6(8) .
Fe4 C47 C57 C58 -71.9(9) .
Zn2 O7 C58 O8 -3.5(14) .
Zn2 O7 C58 C57 174.1(5) .
Zn2 O8 C58 O7 3.7(11) 2_856
Zn2 O8 C58 C57 -173.9(5) 2_856
C47 C57 C58 O7 -80.5(9) .
C47 C57 C58 O8 97.3(9) .
C67 Fe5 C59 C60 -166.0(9) .
C61 Fe5 C59 C60 -38.7(6) .
C64 Fe5 C59 C60 116.0(7) .
C62 Fe5 C59 C60 -82.6(7) .
C65 Fe5 C59 C60 73.1(8) .
C66 Fe5 C59 C60 38.3(14) .
C68 Fe5 C59 C60 158.7(7) .
C63 Fe5 C59 C60 -120.3(8) .
C60 Fe5 C59 C63 120.3(8) .
C67 Fe5 C59 C63 -45.6(11) .
C61 Fe5 C59 C63 81.7(7) .
C64 Fe5 C59 C63 -123.7(7) .
C62 Fe5 C59 C63 37.7(6) .
C65 Fe5 C59 C63 -166.5(7) .
C66 Fe5 C59 C63 158.6(11) .
C68 Fe5 C59 C63 -80.9(7) .
C60 Fe5 C59 C69 -120.5(11) .
C67 Fe5 C59 C69 73.5(13) .
C61 Fe5 C59 C69 -159.2(9) .
C64 Fe5 C59 C69 -4.6(9) .
C62 Fe5 C59 C69 156.9(9) .
C65 Fe5 C59 C69 -47.4(10) .
C66 Fe5 C59 C69 -82.3(14) .
C68 Fe5 C59 C69 38.2(10) .
C63 Fe5 C59 C69 119.1(10) .
C63 C59 C60 C61 2.3(11) .
C69 C59 C60 C61 -176.8(8) .
Fe5 C59 C60 C61 60.7(7) .
C63 C59 C60 Fe5 -58.4(6) .
C69 C59 C60 Fe5 122.5(9) .
C67 Fe5 C60 C59 163.5(12) .
C61 Fe5 C60 C59 117.8(9) .
C64 Fe5 C60 C59 -83.8(7) .
C62 Fe5 C60 C59 81.1(6) .
C65 Fe5 C60 C59 -125.7(6) .
C66 Fe5 C60 C59 -166.3(6) .
C68 Fe5 C60 C59 -51.7(14) .
C63 Fe5 C60 C59 36.8(5) .
C67 Fe5 C60 C61 45.7(17) .
C64 Fe5 C60 C61 158.4(7) .
C62 Fe5 C60 C61 -36.7(6) .
C65 Fe5 C60 C61 116.5(8) .
C66 Fe5 C60 C61 75.9(8) .
C68 Fe5 C60 C61 -169.6(11) .
C63 Fe5 C60 C61 -81.0(7) .
C59 Fe5 C60 C61 -117.8(9) .
C59 C60 C61 C62 -3.0(12) .
Fe5 C60 C61 C62 57.8(8) .
C59 C60 C61 Fe5 -60.8(6) .
C60 Fe5 C61 C62 -120.9(9) .
C67 Fe5 C61 C62 75.7(8) .
C64 Fe5 C61 C62 -171.9(9) .
C65 Fe5 C61 C62 157.9(6) .
C66 Fe5 C61 C62 116.4(7) .
C68 Fe5 C61 C62 46.6(16) .
C63 Fe5 C61 C62 -39.1(6) .
C59 Fe5 C61 C62 -82.5(6) .
C67 Fe5 C61 C60 -163.5(7) .
C64 Fe5 C61 C60 -51.1(13) .
C62 Fe5 C61 C60 120.9(9) .
C65 Fe5 C61 C60 -81.2(8) .
C66 Fe5 C61 C60 -122.8(7) .
C68 Fe5 C61 C60 167.5(12) .
C63 Fe5 C61 C60 81.8(7) .
C59 Fe5 C61 C60 38.3(6) .
C60 C61 C62 C63 2.6(12) .
Fe5 C61 C62 C63 60.3(7) .
C60 C61 C62 Fe5 -57.7(7) .
C60 Fe5 C62 C61 36.9(6) .
C67 Fe5 C62 C61 -123.1(7) .
C64 Fe5 C62 C61 169.1(12) .
C65 Fe5 C62 C61 -48.9(13) .
C66 Fe5 C62 C61 -81.1(8) .
C68 Fe5 C62 C61 -163.3(6) .
C63 Fe5 C62 C61 117.4(9) .
C59 Fe5 C62 C61 80.5(6) .
C60 Fe5 C62 C63 -80.4(6) .
C67 Fe5 C62 C63 119.5(7) .
C61 Fe5 C62 C63 -117.4(9) .
C64 Fe5 C62 C63 51.8(16) .
C65 Fe5 C62 C63 -166.3(9) .
C66 Fe5 C62 C63 161.5(6) .
C68 Fe5 C62 C63 79.3(7) .
C59 Fe5 C62 C63 -36.8(6) .
C60 C59 C63 C62 -0.7(11) .
C69 C59 C63 C62 178.4(8) .
Fe5 C59 C63 C62 -58.9(7) .
C60 C59 C63 Fe5 58.2(6) .
C69 C59 C63 Fe5 -122.7(8) .
C61 C62 C63 C59 -1.2(11) .
Fe5 C62 C63 C59 59.6(7) .
C61 C62 C63 Fe5 -60.7(8) .
C60 Fe5 C63 C59 -37.1(5) .
C67 Fe5 C63 C59 161.0(5) .
C61 Fe5 C63 C59 -81.4(6) .
C64 Fe5 C63 C59 77.1(7) .
C62 Fe5 C63 C59 -120.0(9) .
C65 Fe5 C63 C59 39.7(18) .
C66 Fe5 C63 C59 -163.2(9) .
C68 Fe5 C63 C59 118.7(6) .
C60 Fe5 C63 C62 82.8(7) .
C67 Fe5 C63 C62 -79.0(8) .
C61 Fe5 C63 C62 38.6(7) .
C64 Fe5 C63 C62 -162.9(7) .
C65 Fe5 C63 C62 159.7(15) .
C66 Fe5 C63 C62 -43.2(13) .
C68 Fe5 C63 C62 -121.4(7) .
C59 Fe5 C63 C62 120.0(9) .
C60 Fe5 C64 C65 -78.7(7) .
C67 Fe5 C64 C65 82.1(7) .
C61 Fe5 C64 C65 -41.9(13) .
C62 Fe5 C64 C65 155.9(13) .
C66 Fe5 C64 C65 38.2(6) .
C68 Fe5 C64 C65 119.9(9) .
C63 Fe5 C64 C65 -164.0(6) .
C59 Fe5 C64 C65 -122.1(6) .
C60 Fe5 C64 C68 161.4(6) .
C67 Fe5 C64 C68 -37.8(6) .
C61 Fe5 C64 C68 -161.8(9) .
C62 Fe5 C64 C68 36.0(17) .
C65 Fe5 C64 C68 -119.9(9) .
C66 Fe5 C64 C68 -81.7(7) .
C63 Fe5 C64 C68 76.1(7) .
C59 Fe5 C64 C68 118.0(6) .
C68 C64 C65 C66 -0.3(12) .
Fe5 C64 C65 C66 -60.2(7) .
C68 C64 C65 Fe5 60.0(7) .
C60 Fe5 C65 C64 119.4(7) .
C67 Fe5 C65 C64 -80.2(7) .
C61 Fe5 C65 C64 161.9(7) .
C62 Fe5 C65 C64 -163.5(10) .
C66 Fe5 C65 C64 -117.6(10) .
C68 Fe5 C65 C64 -37.0(6) .
C63 Fe5 C65 C64 48.3(18) .
C59 Fe5 C65 C64 78.8(8) .
C60 Fe5 C65 C66 -123.0(7) .
C67 Fe5 C65 C66 37.4(6) .
C61 Fe5 C65 C66 -80.5(8) .
C64 Fe5 C65 C66 117.6(10) .
C62 Fe5 C65 C66 -45.9(15) .
C68 Fe5 C65 C66 80.6(7) .
C63 Fe5 C65 C66 165.9(13) .
C59 Fe5 C65 C66 -163.6(6) .
C64 C65 C66 C67 0.5(12) .
Fe5 C65 C66 C67 -59.6(8) .
C64 C65 C66 Fe5 60.1(7) .
C60 Fe5 C66 C67 -165.2(6) .
C61 Fe5 C66 C67 -123.6(7) .
C64 Fe5 C66 C67 80.9(7) .
C62 Fe5 C66 C67 -81.3(8) .
C65 Fe5 C66 C67 119.7(10) .
C68 Fe5 C66 C67 37.2(6) .
C63 Fe5 C66 C67 -50.0(13) .
C59 Fe5 C66 C67 165.8(10) .
C60 Fe5 C66 C65 75.2(9) .
C67 Fe5 C66 C65 -119.7(10) .
C61 Fe5 C66 C65 116.7(8) .
C64 Fe5 C66 C65 -38.8(7) .
C62 Fe5 C66 C65 159.0(8) .
C68 Fe5 C66 C65 -82.4(8) .
C63 Fe5 C66 C65 -169.7(10) .
C59 Fe5 C66 C65 46.2(15) .
C65 C66 C67 C68 -0.6(12) .
Fe5 C66 C67 C68 -60.3(7) .
C65 C66 C67 Fe5 59.7(8) .
C60 Fe5 C67 C66 40.3(16) .
C61 Fe5 C67 C66 74.8(8) .
C64 Fe5 C67 C66 -81.4(7) .
C62 Fe5 C67 C66 116.1(7) .
C65 Fe5 C67 C66 -37.2(7) .
C68 Fe5 C67 C66 -119.4(10) .
C63 Fe5 C67 C66 158.7(6) .
C59 Fe5 C67 C66 -168.4(8) .
C60 Fe5 C67 C68 159.6(13) .
C61 Fe5 C67 C68 -165.8(7) .
C64 Fe5 C67 C68 38.0(7) .
C62 Fe5 C67 C68 -124.5(8) .
C65 Fe5 C67 C68 82.2(7) .
C66 Fe5 C67 C68 119.4(10) .
C63 Fe5 C67 C68 -81.9(8) .
C59 Fe5 C67 C68 -49.0(13) .
C65 C64 C68 C67 -0.1(12) .
Fe5 C64 C68 C67 59.2(7) .
C65 C64 C68 Fe5 -59.3(7) .
C66 C67 C68 C64 0.4(12) .
Fe5 C67 C68 C64 -59.2(7) .
C66 C67 C68 Fe5 59.6(7) .
C60 Fe5 C68 C64 -44.4(14) .
C67 Fe5 C68 C64 118.4(10) .
C61 Fe5 C68 C64 157.1(13) .
C62 Fe5 C68 C64 -167.6(7) .
C65 Fe5 C68 C64 37.5(6) .
C66 Fe5 C68 C64 80.9(7) .
C63 Fe5 C68 C64 -124.3(7) .
C59 Fe5 C68 C64 -81.9(7) .
C60 Fe5 C68 C67 -162.8(11) .
C61 Fe5 C68 C67 38.7(17) .
C64 Fe5 C68 C67 -118.4(10) .
C62 Fe5 C68 C67 74.0(8) .
C65 Fe5 C68 C67 -80.9(7) .
C66 Fe5 C68 C67 -37.6(7) .
C63 Fe5 C68 C67 117.3(7) .
C59 Fe5 C68 C67 159.7(6) .
C60 C59 C69 C70 61.3(12) .
C63 C59 C69 C70 -117.6(9) .
Fe5 C59 C69 C70 152.1(6) .
Zn2 O10 C70 O9 -7.1(12) 2_856
Zn2 O10 C70 C69 170.5(5) 2_856
Zn2 O9 C70 O10 8.3(12) .
Zn2 O9 C70 C69 -169.3(5) .
C59 C69 C70 O10 160.5(7) .
C59 C69 C70 O9 -21.6(11) .
